data_7124925
loop_
_publ_author_name
'Konarev, Dmitri V.'
'Zorina, Leokadiya V.'
'Khasanov, Salavat S.'
'Popov, Alexey A.'
'Otsuka, Akihiro'
'Yamochi, Hideki'
'Saito, Gunzi'
'Lyubovskaya, Rimma N.'

_publ_section_title
;
 A crystalline anionic complex of scandium nitride endometallofullerene:
 experimental observation of single-bonded (Sc3N@Ih-C80(-))2 dimers.
;
_journal_issue 71
_journal_name_full 'Chemical communications (Cambridge, England)'
_journal_page_first 10763
_journal_page_last 10766
_journal_paper_doi 10.1039/c6cc05550h
_journal_volume 52
_journal_year 2016
_chemical_compound_source no
_chemical_formula_moiety 'C160 N2 Sc6, 2(C18 H36 N2 Na O6), 2.5(C6 H4 Cl2)'
_chemical_formula_sum 'C211 H82 Cl5 N6 Na2 O12 Sc6'
_chemical_formula_weight 3385.81
_chemical_melting_point ?
_chemical_name_common no
_chemical_name_systematic 'salt of triscandiumnitride endofullerene C80 with sodium cryptand cation'
_chemical_properties_physical ', Air-sensitive'
_space_group_crystal_system monoclinic
_space_group_IT_number 14
_space_group_name_Hall '-P 2ybc'
_space_group_name_H-M_alt 'P 1 21/c 1'
_atom_sites_solution_hydrogens geom
_atom_sites_solution_primary direct
_atom_sites_solution_secondary difmap
_audit_creation_method SHELXL-2013
_audit_update_record
;
2016-06-25 deposited with the CCDC.
2016-08-03 downloaded from the CCDC.
;
_cell_angle_alpha 90
_cell_angle_beta 90.019(6)
_cell_angle_gamma 90
_cell_formula_units_Z 2
_cell_length_a 15.1344(9)
_cell_length_b 20.6079(13)
_cell_length_c 21.8351(12)
_cell_measurement_reflns_used 5473
_cell_measurement_temperature 95(2)
_cell_measurement_theta_max 20.69
_cell_measurement_theta_min 2.19
_cell_volume 6810.1(7)
_computing_cell_refinement 'Bruker SAINT'
_computing_data_collection 'Bruker APEX2'
_computing_data_reduction 'Bruker SAINT'
_computing_molecular_graphics 'WinGX (Farrugia, 2012)'
_computing_publication_material 'WinGX (Farrugia, 2012)'
_computing_structure_refinement 'SHELXL-2013 (Sheldrick, 2013)'
_computing_structure_solution 'SHELXS-2013 (Sheldrick, 2013)'
_diffrn_ambient_temperature 95(2)
_diffrn_measured_fraction_theta_full 0.879
_diffrn_measured_fraction_theta_max 0.997
_diffrn_measurement_device_type 'Bruker APEX-II CCD'
_diffrn_measurement_method 'w scans'
_diffrn_radiation_monochromator graphite
_diffrn_radiation_source 'sealed tube'
_diffrn_radiation_type MoK\a
_diffrn_radiation_wavelength 0.71073
_diffrn_reflns_av_R_equivalents 0.1193
_diffrn_reflns_av_unetI/netI 0.1083
_diffrn_reflns_Laue_measured_fraction_full 0.879
_diffrn_reflns_Laue_measured_fraction_max 0.997
_diffrn_reflns_limit_h_max 17
_diffrn_reflns_limit_h_min -17
_diffrn_reflns_limit_k_max 23
_diffrn_reflns_limit_k_min -23
_diffrn_reflns_limit_l_max 25
_diffrn_reflns_limit_l_min -25
_diffrn_reflns_number 50523
_diffrn_reflns_point_group_measured_fraction_full 0.879
_diffrn_reflns_point_group_measured_fraction_max 0.997
_diffrn_reflns_theta_full 25.242
_diffrn_reflns_theta_max 24.131
_diffrn_reflns_theta_min 1.637
_exptl_absorpt_coefficient_mu 0.469
_exptl_absorpt_correction_T_max 0.985
_exptl_absorpt_correction_T_min 0.895
_exptl_absorpt_correction_type multi-scan
_exptl_absorpt_process_details 'SADABS-2012/1 - Bruker AXS area detector scaling and absorption correction'
_exptl_crystal_colour black
_exptl_crystal_density_diffrn 1.651
_exptl_crystal_description prism
_exptl_crystal_F_000 3438
_exptl_crystal_size_max 0.220
_exptl_crystal_size_mid 0.110
_exptl_crystal_size_min 0.006
_refine_diff_density_max 1.010
_refine_diff_density_min -0.659
_refine_diff_density_rms 0.170
_refine_ls_extinction_method none
_refine_ls_goodness_of_fit_ref 1.319
_refine_ls_hydrogen_treatment constr
_refine_ls_matrix_type full
_refine_ls_number_parameters 1935
_refine_ls_number_reflns 10825
_refine_ls_number_restraints 35972
_refine_ls_restrained_S_all 0.964
_refine_ls_R_factor_all 0.2389
_refine_ls_R_factor_gt 0.1401
_refine_ls_shift/su_max 0.002
_refine_ls_shift/su_mean 0.000
_refine_ls_structure_factor_coef Fsqd
_refine_ls_weighting_details 'w=1/[\s^2^(Fo^2^)+(0.2000P)^2^] where P=(Fo^2^+2Fc^2^)/3'
_refine_ls_weighting_scheme calc
_refine_ls_wR_factor_gt 0.3451
_refine_ls_wR_factor_ref 0.3943
_reflns_Friedel_coverage 0.000
_reflns_number_gt 5385
_reflns_number_total 10825
_reflns_threshold_expression 'I > 2\s(I)'
_cod_data_source_file c6cc05550h2.cif
_cod_data_source_block Sc3NC80dimer_cryptNa
_cod_depositor_comments
;
The following automatic conversions were performed:

data item '_chemical_melting_point' value 'not measured' was changed
to '?' -- the value is undefined or not given.

Automatic conversion script
Id: cif_fix_values 6909 2019-04-08 15:41:33Z antanas 
;
_cod_original_sg_symbol_H-M 'P 21/c'
_cod_database_code 7124925
_shelx_space_group_comment
;
The symmetry employed for this shelxl refinement is uniquely defined
by the following loop, which should always be used as a source of
symmetry information in preference to the above space-group names.
They are only intended as comments.
;
_shelx_estimated_absorpt_t_min 0.904
_shelx_estimated_absorpt_t_max 0.997
_shelxl_version_number 2013-4

loop_
_space_group_symop_operation_xyz
'x, y, z'
'-x, y+1/2, -z+1/2'
'-x, -y, -z'
'x, -y-1/2, z-1/2'

loop_
_atom_site_label
_atom_site_type_symbol
_atom_site_fract_x
_atom_site_fract_y
_atom_site_fract_z
_atom_site_U_iso_or_equiv
_atom_site_adp_type
_atom_site_occupancy
_atom_site_site_symmetry_order
_atom_site_calc_flag
_atom_site_refinement_flags_posn
_atom_site_refinement_flags_adp
_atom_site_refinement_flags_occupancy
_atom_site_disorder_assembly
_atom_site_disorder_group
N3 N 0.0025(15) 0.6950(4) 0.1493(4) 0.0233(17) Uani 0.442(4) 1 d D U P A 1
Sc7 Sc 0.0110(7) 0.7704(2) 0.2106(2) 0.0293(9) Uani 0.442(4) 1 d D U P A 1
Sc8 Sc -0.0158(7) 0.5972(2) 0.1636(2) 0.0296(9) Uani 0.442(4) 1 d D U P A 1
Sc9 Sc -0.0136(6) 0.6925(3) 0.05584(19) 0.0279(10) Uani 0.442(4) 1 d D U P A 1
N2 N 0.0116(14) 0.6986(5) 0.1489(4) 0.0259(12) Uani 0.365(4) 1 d D U P B 2
Sc4 Sc -0.0345(6) 0.7698(3) 0.2064(3) 0.0277(10) Uani 0.365(4) 1 d D U P B 2
Sc5 Sc 0.0348(7) 0.6015(3) 0.1642(3) 0.0289(11) Uani 0.365(4) 1 d D U P B 2
Sc6 Sc 0.0270(6) 0.6951(4) 0.0554(2) 0.0287(11) Uani 0.365(4) 1 d D U P B 2
N1 N -0.0166(19) 0.6987(7) 0.1519(6) 0.0259(12) Uani 0.193(4) 1 d D U P C 3
Sc1 Sc 0.0552(10) 0.7653(5) 0.2010(5) 0.0307(12) Uani 0.193(4) 1 d D U P C 3
Sc2 Sc -0.0549(10) 0.6055(5) 0.1731(5) 0.0317(12) Uani 0.193(4) 1 d D U P C 3
Sc3 Sc -0.0584(10) 0.6967(6) 0.0623(4) 0.0331(12) Uani 0.193(4) 1 d D U P C 3
C309 C -0.0007(10) 0.5318(5) 0.0227(5) 0.0418(11) Uani 0.442(4) 1 d D U P A 1
C301 C 0.0940(7) 0.5551(8) 0.0403(6) 0.0398(12) Uani 0.442(4) 1 d D U P A 1
C308 C -0.0480(7) 0.5930(8) -0.0037(7) 0.0418(11) Uani 0.442(4) 1 d D U P A 1
C310 C -0.0470(7) 0.5162(8) 0.0849(7) 0.0434(11) Uani 0.442(4) 1 d D U P A 1
C302 C 0.1374(9) 0.5338(9) 0.0945(4) 0.0413(14) Uani 0.442(4) 1 d D U P A 1
C303 C 0.2056(12) 0.5809(6) 0.1010(4) 0.0372(19) Uani 0.442(4) 1 d D U P A 1
C304 C 0.2065(11) 0.6241(5) 0.0501(5) 0.0378(16) Uani 0.442(4) 1 d D U P A 1
C305 C 0.1360(9) 0.6076(5) 0.0092(8) 0.0383(13) Uani 0.442(4) 1 d D U P A 1
C306 C 0.0882(7) 0.6569(5) -0.0230(7) 0.0384(12) Uani 0.442(4) 1 d D U P A 1
C307 C -0.0043(8) 0.6457(5) -0.0373(8) 0.0411(11) Uani 0.442(4) 1 d D U P A 1
C311 C -0.0021(8) 0.4928(8) 0.1399(5) 0.0442(11) Uani 0.442(4) 1 d D U P A 1
C312 C 0.0907(7) 0.5088(8) 0.1466(4) 0.0429(12) Uani 0.442(4) 1 d D U P A 1
C313 C 0.1242(7) 0.5239(8) 0.2070(5) 0.0464(13) Uani 0.442(4) 1 d D U P A 1
C314 C 0.1903(13) 0.5735(6) 0.2139(4) 0.0420(16) Uani 0.442(4) 1 d D U P A 1
C315 C 0.2310(11) 0.6032(6) 0.1614(4) 0.0392(19) Uani 0.442(4) 1 d D U P A 1
C316 C 0.2694(11) 0.6668(7) 0.1667(4) 0.0456(18) Uani 0.442(4) 1 d D U P A 1
C317 C 0.2696(11) 0.7105(5) 0.1159(6) 0.0464(19) Uani 0.442(4) 1 d D U P A 1
C318 C 0.2312(10) 0.6913(5) 0.0579(5) 0.0380(19) Uani 0.442(4) 1 d D U P A 1
C319 C 0.1920(12) 0.7394(5) 0.0192(5) 0.0389(16) Uani 0.442(4) 1 d D U P A 1
C320 C 0.1207(7) 0.7227(5) -0.0219(8) 0.0413(13) Uani 0.442(4) 1 d D U P A 1
C321 C 0.0597(7) 0.7764(5) -0.0228(9) 0.0430(13) Uani 0.442(4) 1 d D U P A 1
C322 C -0.0338(7) 0.7643(5) -0.0248(8) 0.0430(13) Uani 0.442(4) 1 d D U P A 1
C323 C -0.0654(6) 0.6991(6) -0.0348(9) 0.0438(12) Uani 0.442(4) 1 d D U P A 1
C324 C -0.1465(11) 0.6778(5) -0.0071(6) 0.0450(13) Uani 0.442(4) 1 d D U P A 1
C325 C -0.1370(12) 0.6109(7) 0.0106(6) 0.0435(12) Uani 0.442(4) 1 d D U P A 1
C326 C -0.1774(9) 0.5875(6) 0.0661(6) 0.0452(13) Uani 0.442(4) 1 d D U P A 1
C327 C -0.1352(12) 0.5354(7) 0.0990(6) 0.0448(12) Uani 0.442(4) 1 d D U P A 1
C328 C -0.1425(11) 0.5307(7) 0.1640(5) 0.0448(12) Uani 0.442(4) 1 d D U P A 1
C329 C -0.0620(7) 0.5060(8) 0.1894(7) 0.0447(12) Uani 0.442(4) 1 d D U P A 1
C330 C -0.0298(7) 0.5308(8) 0.2471(6) 0.0437(13) Uani 0.442(4) 1 d D U P A 1
C331 C 0.0639(7) 0.5362(8) 0.2567(6) 0.0462(13) Uani 0.442(4) 1 d D U P A 1
C332 C 0.0977(7) 0.5885(5) 0.2940(9) 0.0463(14) Uani 0.442(4) 1 d D U P A 1
C333 C 0.1808(11) 0.6099(5) 0.2697(6) 0.046(2) Uani 0.442(4) 1 d D U P A 1
C334 C 0.2020(10) 0.6783(5) 0.2699(6) 0.0417(17) Uani 0.442(4) 1 d D U P A 1
C335 C 0.2542(10) 0.7049(5) 0.2213(7) 0.0450(18) Uani 0.442(4) 1 d D U P A 1
C336 C 0.2453(9) 0.7725(7) 0.2051(6) 0.0444(16) Uani 0.442(4) 1 d D U P A 1
C337 C 0.2521(10) 0.7745(7) 0.1394(5) 0.0428(16) Uani 0.442(4) 1 d D U P A 1
C338 C 0.1994(11) 0.8192(7) 0.1045(5) 0.0424(14) Uani 0.442(4) 1 d D U P A 1
C339 C 0.1766(11) 0.8041(7) 0.0423(4) 0.0422(16) Uani 0.442(4) 1 d D U P A 1
C340 C 0.0943(7) 0.8264(9) 0.0169(6) 0.0440(13) Uani 0.442(4) 1 d D U P A 1
C341 C -0.0910(7) 0.8484(7) 0.2647(6) 0.0398(12) Uani 0.442(4) 1 d D U P A 1
C342 C -0.1347(8) 0.8617(9) 0.2073(4) 0.0413(14) Uani 0.442(4) 1 d D U P A 1
C343 C -0.2069(11) 0.8173(6) 0.2002(4) 0.0372(19) Uani 0.442(4) 1 d D U P A 1
C344 C -0.2084(11) 0.7737(5) 0.2512(5) 0.0378(16) Uani 0.442(4) 1 d D U P A 1
C345 C -0.1338(7) 0.7910(5) 0.2882(9) 0.0383(13) Uani 0.442(4) 1 d D U P A 1
C346 C -0.0838(7) 0.7416(5) 0.3193(8) 0.0384(12) Uani 0.442(4) 1 d D U P A 1
C347 C 0.0086(8) 0.7529(5) 0.3319(8) 0.0411(11) Uani 0.442(4) 1 d D U P A 1
C348 C 0.0516(6) 0.8095(7) 0.3074(6) 0.0418(11) Uani 0.442(4) 1 d D U P A 1
C349 C 0.0040(7) 0.8538(7) 0.2683(6) 0.0418(11) Uani 0.442(4) 1 d D U P A 1
C350 C 0.0506(7) 0.8851(7) 0.2189(6) 0.0434(11) Uani 0.442(4) 1 d D U P A 1
C351 C 0.0068(8) 0.8996(9) 0.1619(4) 0.0442(11) Uani 0.442(4) 1 d D U P A 1
C352 C -0.0853(8) 0.8830(9) 0.1548(5) 0.0429(12) Uani 0.442(4) 1 d D U P A 1
C353 C -0.1187(7) 0.8688(9) 0.0944(5) 0.0464(13) Uani 0.442(4) 1 d D U P A 1
C354 C -0.1934(11) 0.8264(5) 0.0871(4) 0.0420(16) Uani 0.442(4) 1 d D U P A 1
C355 C -0.2310(11) 0.7947(6) 0.1398(4) 0.0392(19) Uani 0.442(4) 1 d D U P A 1
C356 C -0.2682(11) 0.7308(7) 0.1336(4) 0.0456(18) Uani 0.442(4) 1 d D U P A 1
C357 C -0.2654(12) 0.6862(5) 0.1840(6) 0.0464(19) Uani 0.442(4) 1 d D U P A 1
C358 C -0.2308(10) 0.7063(5) 0.2425(5) 0.0380(19) Uani 0.442(4) 1 d D U P A 1
C359 C -0.1913(11) 0.6585(5) 0.2820(5) 0.0389(16) Uani 0.442(4) 1 d D U P A 1
C360 C -0.1158(7) 0.6756(5) 0.3190(8) 0.0413(13) Uani 0.442(4) 1 d D U P A 1
C361 C -0.0550(7) 0.6221(5) 0.3206(9) 0.0430(13) Uani 0.442(4) 1 d D U P A 1
C362 C 0.0387(7) 0.6339(5) 0.3228(9) 0.0430(13) Uani 0.442(4) 1 d D U P A 1
C363 C 0.0690(6) 0.6994(6) 0.3338(8) 0.0438(12) Uani 0.442(4) 1 d D U P A 1
C364 C 0.1512(11) 0.7210(5) 0.3083(6) 0.0450(13) Uani 0.442(4) 1 d D U P A 1
C365 C 0.1386(11) 0.7879(7) 0.2906(6) 0.0435(12) Uani 0.442(4) 1 d D U P A 1
C366 C 0.1793(10) 0.8117(6) 0.2353(5) 0.0452(13) Uani 0.442(4) 1 d D U P A 1
C367 C 0.1369(11) 0.8627(7) 0.2015(6) 0.0448(12) Uani 0.442(4) 1 d D U P A 1
C368 C 0.1488(11) 0.8682(6) 0.1366(5) 0.0448(12) Uani 0.442(4) 1 d D U P A 1
C369 C 0.0668(7) 0.8905(8) 0.1114(7) 0.0447(12) Uani 0.442(4) 1 d D U P A 1
C370 C 0.0351(7) 0.8647(8) 0.0541(6) 0.0437(13) Uani 0.442(4) 1 d D U P A 1
C371 C -0.0584(7) 0.8592(9) 0.0443(6) 0.0462(13) Uani 0.442(4) 1 d D U P A 1
C372 C -0.0928(7) 0.8105(5) 0.0036(8) 0.0463(14) Uani 0.442(4) 1 d D U P A 1
C373 C -0.1717(11) 0.7885(5) 0.0336(7) 0.046(2) Uani 0.442(4) 1 d D U P A 1
C374 C -0.1967(11) 0.7213(5) 0.0311(7) 0.0417(17) Uani 0.442(4) 1 d D U P A 1
C375 C -0.2526(9) 0.6944(5) 0.0779(7) 0.0450(18) Uani 0.442(4) 1 d D U P A 1
C376 C -0.2396(10) 0.6282(7) 0.0979(6) 0.0444(16) Uani 0.442(4) 1 d D U P A 1
C377 C -0.2505(9) 0.6212(7) 0.1629(5) 0.0428(16) Uani 0.442(4) 1 d D U P A 1
C378 C -0.1948(10) 0.5778(7) 0.1972(5) 0.0424(14) Uani 0.442(4) 1 d D U P A 1
C379 C -0.1680(12) 0.5957(7) 0.2582(5) 0.0422(16) Uani 0.442(4) 1 d D U P A 1
C380 C -0.0887(7) 0.5695(9) 0.2841(5) 0.0440(13) Uani 0.442(4) 1 d D U P A 1
C201 C -0.0006(10) 0.5303(5) 0.0243(5) 0.0440(12) Uani 0.365(4) 1 d D U P B 2
C202 C 0.0502(8) 0.5143(11) 0.0841(5) 0.0421(12) Uani 0.365(4) 1 d D U P B 2
C205 C 0.0545(7) 0.5860(6) -0.0042(9) 0.0424(12) Uani 0.365(4) 1 d D U P B 2
C209 C -0.0903(10) 0.5600(9) 0.0440(8) 0.0423(14) Uani 0.365(4) 1 d D U P B 2
C203 C 0.1364(13) 0.5430(8) 0.0814(5) 0.0440(12) Uani 0.365(4) 1 d D U P B 2
C204 C 0.1349(13) 0.5882(6) 0.0308(8) 0.0425(12) Uani 0.365(4) 1 d D U P B 2
C206 C 0.0183(8) 0.6453(6) -0.0292(10) 0.0423(12) Uani 0.365(4) 1 d D U P B 2
C207 C -0.0765(8) 0.6530(6) -0.0290(10) 0.0444(13) Uani 0.365(4) 1 d D U P B 2
C208 C -0.1289(10) 0.6114(11) 0.0093(8) 0.0439(16) Uani 0.365(4) 1 d D U P B 2
C210 C -0.1325(11) 0.5374(10) 0.0986(10) 0.0429(16) Uani 0.365(4) 1 d D U P B 2
C211 C -0.0855(8) 0.5048(11) 0.1461(5) 0.0446(13) Uani 0.365(4) 1 d D U P B 2
C212 C 0.0102(8) 0.5006(11) 0.1425(6) 0.0430(12) Uani 0.365(4) 1 d D U P B 2
C213 C 0.0610(8) 0.5087(12) 0.1971(5) 0.0445(13) Uani 0.365(4) 1 d D U P B 2
C214 C 0.1494(12) 0.5352(8) 0.1940(6) 0.0454(14) Uani 0.365(4) 1 d D U P B 2
C215 C 0.1822(11) 0.5594(8) 0.1366(6) 0.0431(14) Uani 0.365(4) 1 d D U P B 2
C216 C 0.2436(11) 0.6128(9) 0.1364(5) 0.0421(16) Uani 0.365(4) 1 d D U P B 2
C217 C 0.2456(11) 0.6562(6) 0.0846(8) 0.0417(16) Uani 0.365(4) 1 d D U P B 2
C218 C 0.1835(12) 0.6475(6) 0.0356(8) 0.0412(14) Uani 0.365(4) 1 d D U P B 2
C219 C 0.1572(13) 0.7024(7) -0.0008(7) 0.0433(14) Uani 0.365(4) 1 d D U P B 2
C220 C 0.0737(7) 0.7014(7) -0.0324(10) 0.0434(13) Uani 0.365(4) 1 d D U P B 2
C221 C 0.0363(9) 0.7655(7) -0.0276(10) 0.0435(14) Uani 0.365(4) 1 d D U P B 2
C222 C -0.0566(8) 0.7725(7) -0.0150(11) 0.0451(13) Uani 0.365(4) 1 d D U P B 2
C223 C -0.1137(8) 0.7173(8) -0.0219(10) 0.0462(15) Uani 0.365(4) 1 d D U P B 2
C224 C -0.1926(14) 0.7126(7) 0.0149(7) 0.0469(18) Uani 0.365(4) 1 d D U P B 2
C225 C -0.2039(14) 0.6461(7) 0.0338(5) 0.041(2) Uani 0.365(4) 1 d D U P B 2
C226 C -0.2347(14) 0.6314(7) 0.0944(6) 0.044(2) Uani 0.365(4) 1 d D U P B 2
C227 C -0.2077(13) 0.5716(6) 0.1227(6) 0.043(2) Uani 0.365(4) 1 d D U P B 2
C228 C -0.2040(13) 0.5665(6) 0.1882(7) 0.043(2) Uani 0.365(4) 1 d D U P B 2
C229 C -0.1258(8) 0.5289(10) 0.2010(9) 0.0454(17) Uani 0.365(4) 1 d D U P B 2
C230 C -0.0735(9) 0.5432(10) 0.2542(7) 0.0442(14) Uani 0.365(4) 1 d D U P B 2
C231 C 0.0193(10) 0.5273(10) 0.2536(7) 0.0446(13) Uani 0.365(4) 1 d D U P B 2
C232 C 0.0813(8) 0.5687(7) 0.2841(12) 0.0439(13) Uani 0.365(4) 1 d D U P B 2
C233 C 0.1606(14) 0.5732(6) 0.2486(7) 0.0457(15) Uani 0.365(4) 1 d D U P B 2
C234 C 0.2101(12) 0.6326(6) 0.2465(7) 0.0424(18) Uani 0.365(4) 1 d D U P B 2
C235 C 0.2590(11) 0.6482(6) 0.1920(7) 0.043(2) Uani 0.365(4) 1 d D U P B 2
C236 C 0.2660(14) 0.7145(7) 0.1722(6) 0.045(2) Uani 0.365(4) 1 d D U P B 2
C237 C 0.2637(12) 0.7206(7) 0.1069(6) 0.046(2) Uani 0.365(4) 1 d D U P B 2
C238 C 0.2193(13) 0.7752(6) 0.0793(6) 0.041(2) Uani 0.365(4) 1 d D U P B 2
C239 C 0.1767(13) 0.7667(6) 0.0211(5) 0.0425(17) Uani 0.365(4) 1 d D U P B 2
C240 C 0.0992(8) 0.8039(11) 0.0065(7) 0.0449(14) Uani 0.365(4) 1 d D U P B 2
C241 C 0.0007(9) 0.8579(8) 0.2722(7) 0.0440(12) Uani 0.365(4) 1 d D U P B 2
C242 C -0.0521(7) 0.8760(12) 0.2201(5) 0.0421(12) Uani 0.365(4) 1 d D U P B 2
C243 C -0.1426(11) 0.8542(8) 0.2224(5) 0.0440(12) Uani 0.365(4) 1 d D U P B 2
C244 C -0.1430(12) 0.8105(6) 0.2737(8) 0.0425(12) Uani 0.365(4) 1 d D U P B 2
C245 C -0.0563(7) 0.8110(6) 0.3007(11) 0.0424(12) Uani 0.365(4) 1 d D U P B 2
C246 C -0.0206(8) 0.7526(7) 0.3265(10) 0.0423(12) Uani 0.365(4) 1 d D U P B 2
C247 C 0.0737(8) 0.7434(7) 0.3275(12) 0.0444(13) Uani 0.365(4) 1 d D U P B 2
C248 C 0.1303(8) 0.7892(9) 0.2972(7) 0.0439(16) Uani 0.365(4) 1 d D U P B 2
C249 C 0.0928(9) 0.8420(8) 0.2629(7) 0.0423(14) Uani 0.365(4) 1 d D U P B 2
C250 C 0.1344(9) 0.8621(9) 0.2070(9) 0.0429(16) Uani 0.365(4) 1 d D U P B 2
C251 C 0.0832(8) 0.8874(12) 0.1572(5) 0.0446(13) Uani 0.365(4) 1 d D U P B 2
C252 C -0.0119(8) 0.8895(11) 0.1622(6) 0.0430(12) Uani 0.365(4) 1 d D U P B 2
C253 C -0.0639(8) 0.8866(11) 0.1072(6) 0.0445(13) Uani 0.365(4) 1 d D U P B 2
C254 C -0.1519(13) 0.8596(9) 0.1093(6) 0.0454(14) Uani 0.365(4) 1 d D U P B 2
C255 C -0.1862(11) 0.8362(8) 0.1665(6) 0.0431(14) Uani 0.365(4) 1 d D U P B 2
C256 C -0.2467(11) 0.7824(10) 0.1668(5) 0.0421(16) Uani 0.365(4) 1 d D U P B 2
C257 C -0.2521(10) 0.7412(6) 0.2199(8) 0.0417(16) Uani 0.365(4) 1 d D U P B 2
C258 C -0.1919(11) 0.7509(6) 0.2700(8) 0.0412(14) Uani 0.365(4) 1 d D U P B 2
C259 C -0.1623(12) 0.6958(7) 0.3048(7) 0.0433(14) Uani 0.365(4) 1 d D U P B 2
C260 C -0.0771(7) 0.6969(7) 0.3332(10) 0.0434(13) Uani 0.365(4) 1 d D U P B 2
C261 C -0.0417(9) 0.6326(7) 0.3281(11) 0.0435(14) Uani 0.365(4) 1 d D U P B 2
C262 C 0.0516(9) 0.6237(7) 0.3191(11) 0.0451(13) Uani 0.365(4) 1 d D U P B 2
C263 C 0.1094(8) 0.6788(8) 0.3253(10) 0.0462(15) Uani 0.365(4) 1 d D U P B 2
C264 C 0.1871(14) 0.6840(7) 0.2883(7) 0.0469(18) Uani 0.365(4) 1 d D U P B 2
C265 C 0.1994(14) 0.7504(6) 0.2704(5) 0.041(2) Uani 0.365(4) 1 d D U P B 2
C266 C 0.2324(13) 0.7656(6) 0.2105(6) 0.044(2) Uani 0.365(4) 1 d D U P B 2
C267 C 0.2076(13) 0.8264(6) 0.1825(6) 0.043(2) Uani 0.365(4) 1 d D U P B 2
C268 C 0.1965(15) 0.8297(6) 0.1170(7) 0.043(2) Uani 0.365(4) 1 d D U P B 2
C269 C 0.1234(8) 0.8703(9) 0.1000(8) 0.0454(17) Uani 0.365(4) 1 d D U P B 2
C270 C 0.0693(9) 0.8531(10) 0.0482(8) 0.0442(14) Uani 0.365(4) 1 d D U P B 2
C271 C -0.0235(9) 0.8689(9) 0.0501(7) 0.0446(13) Uani 0.365(4) 1 d D U P B 2
C272 C -0.0860(8) 0.8271(7) 0.0204(12) 0.0439(13) Uani 0.365(4) 1 d D U P B 2
C273 C -0.1677(13) 0.8242(6) 0.0538(7) 0.0457(15) Uani 0.365(4) 1 d D U P B 2
C274 C -0.2160(12) 0.7639(7) 0.0562(7) 0.0424(18) Uani 0.365(4) 1 d D U P B 2
C275 C -0.2649(11) 0.7485(6) 0.1108(7) 0.043(2) Uani 0.365(4) 1 d D U P B 2
C276 C -0.2705(15) 0.6825(7) 0.1317(6) 0.045(2) Uani 0.365(4) 1 d D U P B 2
C277 C -0.2680(12) 0.6767(7) 0.1974(6) 0.046(2) Uani 0.365(4) 1 d D U P B 2
C278 C -0.2243(13) 0.6223(6) 0.2253(6) 0.041(2) Uani 0.365(4) 1 d D U P B 2
C279 C -0.1788(14) 0.6313(7) 0.2824(6) 0.0425(17) Uani 0.365(4) 1 d D U P B 2
C280 C -0.1038(8) 0.5915(11) 0.2969(7) 0.0449(14) Uani 0.365(4) 1 d D U P B 2
C101 C -0.0160(15) 0.5323(7) 0.0193(9) 0.0435(14) Uani 0.193(4) 1 d D U P C 3
C102 C -0.0740(12) 0.5921(9) 0.0006(18) 0.0439(13) Uani 0.193(4) 1 d D U P C 3
C105 C -0.0662(12) 0.5198(19) 0.0808(8) 0.0437(13) Uani 0.193(4) 1 d D U P C 3
C109 C 0.0743(15) 0.5627(12) 0.0393(12) 0.0387(15) Uani 0.193(4) 1 d D U P C 3
C103 C -0.157(2) 0.5967(8) 0.0321(12) 0.0455(13) Uani 0.193(4) 1 d D U P C 3
C104 C -0.150(2) 0.5524(13) 0.0832(9) 0.0451(13) Uani 0.193(4) 1 d D U P C 3
C106 C -0.0225(13) 0.5026(18) 0.1370(10) 0.0425(13) Uani 0.193(4) 1 d D U P C 3
C107 C 0.0729(13) 0.5008(14) 0.1370(9) 0.0428(16) Uani 0.193(4) 1 d D U P C 3
C108 C 0.1193(14) 0.5381(16) 0.0919(17) 0.0399(19) Uani 0.193(4) 1 d D U P C 3
C110 C 0.1107(14) 0.6151(19) 0.0051(13) 0.0405(17) Uani 0.193(4) 1 d D U P C 3
C111 C 0.0562(13) 0.6542(10) -0.0339(14) 0.0422(14) Uani 0.193(4) 1 d D U P C 3
C112 C -0.0383(14) 0.6488(10) -0.0291(15) 0.0428(13) Uani 0.193(4) 1 d D U P C 3
C113 C -0.0909(12) 0.7065(10) -0.0320(12) 0.0459(14) Uani 0.193(4) 1 d D U P C 3
C114 C -0.162(3) 0.7147(10) 0.0110(14) 0.0464(14) Uani 0.193(4) 1 d D U P C 3
C115 C -0.197(2) 0.6588(9) 0.0418(14) 0.0453(14) Uani 0.193(4) 1 d D U P C 3
C116 C -0.2551(17) 0.6672(9) 0.0929(14) 0.0439(17) Uani 0.193(4) 1 d D U P C 3
C117 C -0.245(2) 0.6249(17) 0.1451(9) 0.0423(17) Uani 0.193(4) 1 d D U P C 3
C118 C -0.186(2) 0.5706(14) 0.1410(10) 0.0444(14) Uani 0.193(4) 1 d D U P C 3
C119 C -0.152(2) 0.5425(13) 0.1960(9) 0.0454(14) Uani 0.193(4) 1 d D U P C 3
C120 C -0.0679(12) 0.5093(19) 0.1938(9) 0.0447(14) Uani 0.193(4) 1 d D U P C 3
C121 C -0.0201(17) 0.5280(17) 0.2480(12) 0.0449(14) Uani 0.193(4) 1 d D U P C 3
C122 C 0.0724(16) 0.5417(18) 0.2440(12) 0.0442(15) Uani 0.193(4) 1 d D U P C 3
C123 C 0.1194(14) 0.5268(18) 0.1889(14) 0.0431(19) Uani 0.193(4) 1 d D U P C 3
C124 C 0.200(2) 0.5607(9) 0.1758(10) 0.042(2) Uani 0.193(4) 1 d D U P C 3
C125 C 0.202(2) 0.5668(9) 0.1103(10) 0.041(2) Uani 0.193(4) 1 d D U P C 3
C126 C 0.228(2) 0.6271(11) 0.0831(10) 0.039(2) Uani 0.193(4) 1 d D U P C 3
C127 C 0.194(2) 0.6434(11) 0.0237(8) 0.041(2) Uani 0.193(4) 1 d D U P C 3
C128 C 0.179(2) 0.7104(12) 0.0083(10) 0.041(2) Uani 0.193(4) 1 d D U P C 3
C129 C 0.0971(12) 0.7163(13) -0.0244(18) 0.0422(18) Uani 0.193(4) 1 d D U P C 3
C130 C 0.0437(14) 0.7728(12) -0.0157(17) 0.0436(14) Uani 0.193(4) 1 d D U P C 3
C131 C -0.0500(14) 0.7689(11) -0.0234(15) 0.0455(14) Uani 0.193(4) 1 d D U P C 3
C132 C -0.1060(14) 0.807(2) 0.0163(11) 0.0467(14) Uani 0.193(4) 1 d D U P C 3
C133 C -0.1899(18) 0.7783(9) 0.0310(8) 0.0476(15) Uani 0.193(4) 1 d D U P C 3
C134 C -0.223(2) 0.7851(11) 0.0927(9) 0.043(2) Uani 0.193(4) 1 d D U P C 3
C135 C -0.262(2) 0.7298(13) 0.1216(10) 0.044(2) Uani 0.193(4) 1 d D U P C 3
C136 C -0.2636(19) 0.7259(11) 0.1874(10) 0.041(2) Uani 0.193(4) 1 d D U P C 3
C137 C -0.2546(17) 0.6583(10) 0.2025(12) 0.043(2) Uani 0.193(4) 1 d D U P C 3
C138 C -0.201(2) 0.6397(10) 0.2535(12) 0.039(2) Uani 0.193(4) 1 d D U P C 3
C139 C -0.157(2) 0.5779(9) 0.2525(12) 0.0438(16) Uani 0.193(4) 1 d D U P C 3
C140 C -0.0754(13) 0.5695(10) 0.2848(19) 0.0446(14) Uani 0.193(4) 1 d D U P C 3
C141 C 0.0273(15) 0.8533(14) 0.2717(13) 0.0435(14) Uani 0.193(4) 1 d D U P C 3
C142 C 0.0825(13) 0.8067(9) 0.3026(17) 0.0439(13) Uani 0.193(4) 1 d D U P C 3
C143 C 0.164(2) 0.8039(9) 0.2690(12) 0.0455(13) Uani 0.193(4) 1 d D U P C 3
C144 C 0.159(2) 0.8487(14) 0.2189(8) 0.0451(13) Uani 0.193(4) 1 d D U P C 3
C145 C 0.0745(12) 0.8797(18) 0.2202(9) 0.0437(13) Uani 0.193(4) 1 d D U P C 3
C146 C 0.0287(14) 0.8916(18) 0.1639(10) 0.0425(13) Uani 0.193(4) 1 d D U P C 3
C147 C -0.0660(14) 0.8941(16) 0.1644(9) 0.0428(16) Uani 0.193(4) 1 d D U P C 3
C148 C -0.1130(13) 0.8655(14) 0.2148(15) 0.0399(19) Uani 0.193(4) 1 d D U P C 3
C149 C -0.0654(14) 0.8409(15) 0.2663(13) 0.0387(15) Uani 0.193(4) 1 d D U P C 3
C150 C -0.1048(13) 0.7912(16) 0.3034(10) 0.0405(17) Uani 0.193(4) 1 d D U P C 3
C151 C -0.0495(15) 0.7426(11) 0.3308(18) 0.0422(14) Uani 0.193(4) 1 d D U P C 3
C152 C 0.0445(14) 0.7477(11) 0.3252(17) 0.0428(13) Uani 0.193(4) 1 d D U P C 3
C153 C 0.0975(13) 0.6904(11) 0.3286(17) 0.0459(14) Uani 0.193(4) 1 d D U P C 3
C154 C 0.181(2) 0.6884(11) 0.2971(11) 0.0464(14) Uani 0.193(4) 1 d D U P C 3
C155 C 0.207(2) 0.7427(11) 0.2605(13) 0.0453(14) Uani 0.193(4) 1 d D U P C 3
C156 C 0.261(2) 0.7326(10) 0.2076(15) 0.0439(17) Uani 0.193(4) 1 d D U P C 3
C157 C 0.2560(19) 0.7774(16) 0.1573(9) 0.0423(17) Uani 0.193(4) 1 d D U P C 3
C158 C 0.199(2) 0.8327(14) 0.1615(10) 0.0444(14) Uani 0.193(4) 1 d D U P C 3
C159 C 0.1628(19) 0.8597(11) 0.1062(9) 0.0454(14) Uani 0.193(4) 1 d D U P C 3
C160 C 0.0742(13) 0.885(2) 0.1069(9) 0.0447(14) Uani 0.193(4) 1 d D U P C 3
C161 C 0.0249(17) 0.8682(16) 0.0525(12) 0.0449(14) Uani 0.193(4) 1 d D U P C 3
C162 C -0.0666(16) 0.8519(18) 0.0581(13) 0.0442(15) Uani 0.193(4) 1 d D U P C 3
C163 C -0.1142(13) 0.8726(16) 0.1114(14) 0.0431(19) Uani 0.193(4) 1 d D U P C 3
C164 C -0.193(2) 0.8384(9) 0.1289(10) 0.042(2) Uani 0.193(4) 1 d D U P C 3
C165 C -0.192(2) 0.8332(9) 0.1945(11) 0.041(2) Uani 0.193(4) 1 d D U P C 3
C166 C -0.217(2) 0.7733(11) 0.2228(10) 0.039(2) Uani 0.193(4) 1 d D U P C 3
C167 C -0.179(2) 0.7554(11) 0.2802(9) 0.041(2) Uani 0.193(4) 1 d D U P C 3
C168 C -0.173(2) 0.6879(11) 0.2963(10) 0.041(2) Uani 0.193(4) 1 d D U P C 3
C169 C -0.0903(13) 0.6797(13) 0.3282(16) 0.0422(18) Uani 0.193(4) 1 d D U P C 3
C170 C -0.0372(14) 0.6236(12) 0.3163(18) 0.0436(14) Uani 0.193(4) 1 d D U P C 3
C171 C 0.0567(15) 0.6276(12) 0.3229(19) 0.0455(14) Uani 0.193(4) 1 d D U P C 3
C172 C 0.1118(13) 0.5839(18) 0.2884(10) 0.0467(14) Uani 0.193(4) 1 d D U P C 3
C173 C 0.185(3) 0.6242(13) 0.2712(9) 0.0476(15) Uani 0.193(4) 1 d D U P C 3
C174 C 0.225(2) 0.6152(12) 0.2126(10) 0.043(2) Uani 0.193(4) 1 d D U P C 3
C175 C 0.2733(18) 0.6675(12) 0.1851(10) 0.044(2) Uani 0.193(4) 1 d D U P C 3
C176 C 0.269(2) 0.6762(12) 0.1196(11) 0.041(2) Uani 0.193(4) 1 d D U P C 3
C177 C 0.2628(16) 0.7431(10) 0.1004(13) 0.043(2) Uani 0.193(4) 1 d D U P C 3
C178 C 0.205(2) 0.7597(11) 0.0507(12) 0.039(2) Uani 0.193(4) 1 d D U P C 3
C179 C 0.158(3) 0.8199(9) 0.0524(14) 0.0438(16) Uani 0.193(4) 1 d D U P C 3
C180 C 0.0810(13) 0.8282(9) 0.0147(16) 0.0446(14) Uani 0.193(4) 1 d D U P C 3
Na Na 0.5017(4) 0.33394(15) 0.19793(14) 0.0241(7) Uani 1 1 d . U . . .
N21 N 0.5024(9) 0.4196(4) 0.2930(4) 0.0339(11) Uani 1 1 d . U . . .
N22 N 0.5001(10) 0.2347(4) 0.0846(3) 0.0368(16) Uani 1 1 d . U . . .
C11A C 0.6006(17) 0.4250(14) 0.3087(13) 0.0345(19) Uani 0.5 1 d . U P D 1
H11A H 0.6089 0.4587 0.3406 0.041 Uiso 0.5 1 calc R U P D 1
H11B H 0.6215 0.3832 0.3256 0.041 Uiso 0.5 1 calc R U P D 1
C12A C 0.6514(17) 0.4413(13) 0.2564(12) 0.029(3) Uani 0.5 1 d . U P D 1
H12A H 0.6300 0.4833 0.2399 0.035 Uiso 0.5 1 calc R U P D 1
H12B H 0.7137 0.4473 0.2690 0.035 Uiso 0.5 1 calc R U P D 1
O11A O 0.6481(12) 0.3966(8) 0.2114(9) 0.0293(14) Uani 0.5 1 d . U P D 1
C13A C 0.6966(9) 0.4091(7) 0.1589(8) 0.038(2) Uani 0.5 1 d . U P D 1
H13A H 0.7605 0.4079 0.1685 0.045 Uiso 0.5 1 calc R U P D 1
H13B H 0.6820 0.4528 0.1432 0.045 Uiso 0.5 1 calc R U P D 1
C14A C 0.6754(9) 0.3582(7) 0.1101(7) 0.0307(15) Uani 0.5 1 d . U P D 1
H14A H 0.7115 0.3658 0.0730 0.037 Uiso 0.5 1 calc R U P D 1
H14B H 0.6884 0.3142 0.1258 0.037 Uiso 0.5 1 calc R U P D 1
O12A O 0.5872(11) 0.3638(8) 0.0963(8) 0.0285(12) Uani 0.5 1 d . U P D 1
C15A C 0.5608(19) 0.3361(14) 0.0378(13) 0.0337(17) Uani 0.5 1 d . U P D 1
H15A H 0.6016 0.3508 0.0052 0.040 Uiso 0.5 1 calc R U P D 1
H15B H 0.5004 0.3508 0.0272 0.040 Uiso 0.5 1 calc R U P D 1
C16A C 0.563(2) 0.2543(15) 0.0429(15) 0.037(2) Uani 0.5 1 d . U P D 1
H16A H 0.5506 0.2348 0.0024 0.045 Uiso 0.5 1 calc R U P D 1
H16B H 0.6223 0.2397 0.0564 0.045 Uiso 0.5 1 calc R U P D 1
C21A C 0.4461(19) 0.3902(13) 0.3375(12) 0.0378(18) Uani 0.5 1 d . U P D 1
H21A H 0.3857 0.3861 0.3204 0.045 Uiso 0.5 1 calc R U P D 1
H21B H 0.4429 0.4184 0.3742 0.045 Uiso 0.5 1 calc R U P D 1
C22A C 0.483(2) 0.3182(16) 0.3573(15) 0.041(5) Uani 0.5 1 d . U P D 1
H22A H 0.5450 0.3197 0.3706 0.049 Uiso 0.5 1 calc R U P D 1
H22B H 0.4461 0.2989 0.3903 0.049 Uiso 0.5 1 calc R U P D 1
O21A O 0.4730(14) 0.2849(9) 0.3030(9) 0.0295(14) Uani 0.5 1 d . U P D 1
C23A C 0.490(3) 0.2146(16) 0.313(2) 0.031(3) Uani 0.5 1 d . U P D 1
H23A H 0.5411 0.2085 0.3401 0.037 Uiso 0.5 1 calc R U P D 1
H23B H 0.4375 0.1940 0.3321 0.037 Uiso 0.5 1 calc R U P D 1
C24A C 0.506(3) 0.1867(15) 0.2569(17) 0.032(2) Uani 0.5 1 d . U P D 1
H24A H 0.4472 0.1767 0.2392 0.038 Uiso 0.5 1 calc R U P D 1
H24B H 0.5342 0.1444 0.2656 0.038 Uiso 0.5 1 calc R U P D 1
O22A O 0.5543(11) 0.2141(9) 0.2101(9) 0.0293(11) Uani 0.5 1 d . U P D 1
C25A C 0.5842(18) 0.1747(13) 0.1671(13) 0.0332(17) Uani 0.5 1 d . U P D 1
H25A H 0.5961 0.1316 0.1853 0.040 Uiso 0.5 1 calc R U P D 1
H25B H 0.6407 0.1919 0.1511 0.040 Uiso 0.5 1 calc R U P D 1
C26A C 0.522(2) 0.1671(15) 0.1160(14) 0.039(2) Uani 0.5 1 d . U P D 1
H26A H 0.4664 0.1474 0.1314 0.047 Uiso 0.5 1 calc R U P D 1
H26B H 0.5474 0.1373 0.0852 0.047 Uiso 0.5 1 calc R U P D 1
C31A C 0.4629(18) 0.4806(13) 0.2803(12) 0.0368(18) Uani 0.5 1 d . U P D 1
H31A H 0.5040 0.5082 0.2565 0.044 Uiso 0.5 1 calc R U P D 1
H31B H 0.4483 0.5033 0.3190 0.044 Uiso 0.5 1 calc R U P D 1
C32A C 0.3707(19) 0.4662(14) 0.2399(15) 0.038(5) Uani 0.5 1 d . U P D 1
H32A H 0.3247 0.4489 0.2677 0.046 Uiso 0.5 1 calc R U P D 1
H32B H 0.3487 0.5076 0.2227 0.046 Uiso 0.5 1 calc R U P D 1
O31A O 0.3830(11) 0.4246(9) 0.1947(8) 0.0290(16) Uani 0.5 1 d . U P D 1
C33A C 0.311(4) 0.417(2) 0.160(3) 0.028(2) Uani 0.5 1 d . U P D 1
H33A H 0.3016 0.4567 0.1356 0.034 Uiso 0.5 1 calc R U P D 1
H33B H 0.2592 0.4107 0.1866 0.034 Uiso 0.5 1 calc R U P D 1
C34A C 0.317(3) 0.3529(17) 0.1108(19) 0.0329(19) Uani 0.5 1 d . U P D 1
H34A H 0.2572 0.3404 0.0964 0.039 Uiso 0.5 1 calc R U P D 1
H34B H 0.3538 0.3638 0.0747 0.039 Uiso 0.5 1 calc R U P D 1
O32A O 0.3551(12) 0.3031(9) 0.1447(9) 0.0293(12) Uani 0.5 1 d . U P D 1
C35A C 0.3410(18) 0.2479(15) 0.1123(14) 0.0351(19) Uani 0.5 1 d . U P D 1
H35A H 0.2805 0.2492 0.0950 0.042 Uiso 0.5 1 calc R U P D 1
H35B H 0.3443 0.2103 0.1404 0.042 Uiso 0.5 1 calc R U P D 1
C36A C 0.4049(18) 0.2381(15) 0.0617(15) 0.037(2) Uani 0.5 1 d . U P D 1
H36A H 0.3993 0.2742 0.0321 0.044 Uiso 0.5 1 calc R U P D 1
H36B H 0.3903 0.1973 0.0400 0.044 Uiso 0.5 1 calc R U P D 1
C11B C 0.5323(17) 0.4807(12) 0.2626(12) 0.0345(19) Uani 0.5 1 d . U P D 2
H11C H 0.4909 0.4912 0.2289 0.041 Uiso 0.5 1 calc R U P D 2
H11D H 0.5294 0.5166 0.2927 0.041 Uiso 0.5 1 calc R U P D 2
C12B C 0.6129(17) 0.4779(12) 0.2403(12) 0.029(3) Uani 0.5 1 d . U P D 2
H12C H 0.6553 0.4623 0.2715 0.035 Uiso 0.5 1 calc R U P D 2
H12D H 0.6324 0.5209 0.2253 0.035 Uiso 0.5 1 calc R U P D 2
O11B O 0.6043(11) 0.4267(9) 0.1845(8) 0.0293(14) Uani 0.5 1 d . U P D 2
C13B C 0.6966(9) 0.4091(7) 0.1589(8) 0.038(2) Uani 0.5 1 d . U P D 2
H13C H 0.7258 0.4474 0.1406 0.045 Uiso 0.5 1 calc R U P D 2
H13D H 0.7351 0.3908 0.1912 0.045 Uiso 0.5 1 calc R U P D 2
C14B C 0.6754(9) 0.3582(7) 0.1101(7) 0.0307(15) Uani 0.5 1 d . U P D 2
H14C H 0.6273 0.3732 0.0827 0.037 Uiso 0.5 1 calc R U P D 2
H14D H 0.7281 0.3479 0.0851 0.037 Uiso 0.5 1 calc R U P D 2
O12B O 0.6477(12) 0.3025(8) 0.1463(9) 0.0285(12) Uani 0.5 1 d . U P D 2
C15B C 0.6605(18) 0.2408(14) 0.1098(13) 0.0337(17) Uani 0.5 1 d . U P D 2
H15C H 0.7205 0.2412 0.0918 0.040 Uiso 0.5 1 calc R U P D 2
H15D H 0.6570 0.2033 0.1381 0.040 Uiso 0.5 1 calc R U P D 2
C16B C 0.5942(19) 0.2315(16) 0.0593(15) 0.037(2) Uani 0.5 1 d . U P D 2
H16C H 0.6039 0.1888 0.0395 0.045 Uiso 0.5 1 calc R U P D 2
H16D H 0.6022 0.2656 0.0278 0.045 Uiso 0.5 1 calc R U P D 2
C21B C 0.5447(19) 0.3910(13) 0.3502(12) 0.0378(18) Uani 0.5 1 d . U P D 2
H21C H 0.5192 0.4124 0.3868 0.045 Uiso 0.5 1 calc R U P D 2
H21D H 0.6089 0.4005 0.3497 0.045 Uiso 0.5 1 calc R U P D 2
C22B C 0.531(2) 0.3174(18) 0.3558(17) 0.041(5) Uani 0.5 1 d . U P D 2
H22C H 0.5779 0.3004 0.3835 0.049 Uiso 0.5 1 calc R U P D 2
H22D H 0.4739 0.3099 0.3762 0.049 Uiso 0.5 1 calc R U P D 2
O21B O 0.5330(14) 0.2801(9) 0.3016(9) 0.0295(14) Uani 0.5 1 d . U P D 2
C23B C 0.502(4) 0.2232(16) 0.314(2) 0.031(3) Uani 0.5 1 d . U P D 2
H23C H 0.4429 0.2277 0.3331 0.037 Uiso 0.5 1 calc R U P D 2
H23D H 0.5412 0.2011 0.3434 0.037 Uiso 0.5 1 calc R U P D 2
C24B C 0.493(3) 0.1775(15) 0.2492(17) 0.032(2) Uani 0.5 1 d . U P D 2
H24C H 0.5515 0.1691 0.2305 0.038 Uiso 0.5 1 calc R U P D 2
H24D H 0.4630 0.1357 0.2573 0.038 Uiso 0.5 1 calc R U P D 2
O22B O 0.4410(11) 0.2188(9) 0.2125(9) 0.0293(11) Uani 0.5 1 d . U P D 2
C25B C 0.4100(18) 0.1800(13) 0.1559(12) 0.0332(17) Uani 0.5 1 d . U P D 2
H25C H 0.3924 0.1359 0.1692 0.040 Uiso 0.5 1 calc R U P D 2
H25D H 0.3569 0.2014 0.1387 0.040 Uiso 0.5 1 calc R U P D 2
C26B C 0.479(2) 0.1739(15) 0.1058(14) 0.039(2) Uani 0.5 1 d . U P D 2
H26C H 0.5322 0.1523 0.1222 0.047 Uiso 0.5 1 calc R U P D 2
H26D H 0.4552 0.1472 0.0719 0.047 Uiso 0.5 1 calc R U P D 2
C31B C 0.4073(18) 0.4316(15) 0.3128(13) 0.0368(18) Uani 0.5 1 d . U P D 2
H31C H 0.4073 0.4689 0.3415 0.044 Uiso 0.5 1 calc R U P D 2
H31D H 0.3873 0.3932 0.3362 0.044 Uiso 0.5 1 calc R U P D 2
C32B C 0.338(2) 0.4454(15) 0.2627(14) 0.038(5) Uani 0.5 1 d . U P D 2
H32C H 0.3449 0.4901 0.2468 0.046 Uiso 0.5 1 calc R U P D 2
H32D H 0.2778 0.4398 0.2788 0.046 Uiso 0.5 1 calc R U P D 2
O31B O 0.3586(12) 0.3941(9) 0.2113(9) 0.0290(16) Uani 0.5 1 d . U P D 2
C33B C 0.310(4) 0.408(2) 0.155(3) 0.028(2) Uani 0.5 1 d . U P D 2
H33C H 0.2461 0.4103 0.1639 0.034 Uiso 0.5 1 calc R U P D 2
H33D H 0.3292 0.4500 0.1381 0.034 Uiso 0.5 1 calc R U P D 2
C34B C 0.324(3) 0.3651(18) 0.1176(18) 0.0329(19) Uani 0.5 1 d . U P D 2
H34C H 0.2839 0.3724 0.0822 0.039 Uiso 0.5 1 calc R U P D 2
H34D H 0.3068 0.3231 0.1362 0.039 Uiso 0.5 1 calc R U P D 2
O32B O 0.4218(11) 0.3592(8) 0.0927(8) 0.0293(12) Uani 0.5 1 d . U P D 2
C35B C 0.4353(19) 0.3302(14) 0.0372(13) 0.0351(19) Uani 0.5 1 d . U P D 2
H35C H 0.4917 0.3466 0.0202 0.042 Uiso 0.5 1 calc R U P D 2
H35D H 0.3875 0.3442 0.0091 0.042 Uiso 0.5 1 calc R U P D 2
C36B C 0.4382(19) 0.2608(15) 0.0371(14) 0.037(2) Uani 0.5 1 d . U P D 2
H36C H 0.4574 0.2456 -0.0038 0.044 Uiso 0.5 1 calc R U P D 2
H36D H 0.3782 0.2436 0.0447 0.044 Uiso 0.5 1 calc R U P D 2
Cl1 Cl 0.4500(9) 0.4388(7) -0.1092(6) 0.0442(10) Uiso 0.25 1 d D U P E -1
Cl2 Cl 0.3329(11) 0.4957(13) -0.0011(10) 0.0442(10) Uiso 0.25 1 d D U P E -1
C1S C 0.5006(9) 0.4738(14) -0.0439(9) 0.0330(17) Uiso 0.25 1 d DG U P E -1
C2S C 0.4494(11) 0.5043(14) 0.0005(9) 0.0330(17) Uiso 0.25 1 d DG U P E -1
C3S C 0.4897(15) 0.5344(15) 0.0501(9) 0.0330(17) Uiso 0.25 1 d DG U P E -1
H3S H 0.4547 0.5552 0.0804 0.040 Uiso 0.25 1 calc R U P E -1
C4S C 0.5812(15) 0.5341(16) 0.0554(11) 0.0330(17) Uiso 0.25 1 d DG U P E -1
H4S H 0.6088 0.5547 0.0893 0.040 Uiso 0.25 1 calc R U P E -1
C5S C 0.6325(12) 0.5037(17) 0.0110(12) 0.0330(17) Uiso 0.25 1 d DG U P E -1
H5S H 0.6950 0.5035 0.0147 0.040 Uiso 0.25 1 calc R U P E -1
C6S C 0.5921(9) 0.4735(15) -0.0386(11) 0.0330(17) Uiso 0.25 1 d DG U P E -1
H6S H 0.6271 0.4527 -0.0689 0.040 Uiso 0.25 1 calc R U P E -1
Cl3 Cl 0.3336(11) 0.5011(16) 0.0017(10) 0.0442(10) Uiso 0.25 1 d D U P F -2
Cl4 Cl 0.4525(9) 0.5583(7) 0.1085(6) 0.0442(10) Uiso 0.25 1 d D U P F -2
C11S C 0.4504(11) 0.4974(18) -0.0032(9) 0.0330(17) Uiso 0.25 1 d DG U P F -2
C12S C 0.5023(9) 0.5180(14) 0.0456(8) 0.0330(17) Uiso 0.25 1 d DG U P F -2
C13S C 0.5939(9) 0.5155(16) 0.0412(10) 0.0330(17) Uiso 0.25 1 d DG U P F -2
H13S H 0.6294 0.5296 0.0746 0.040 Uiso 0.25 1 calc R U P F -2
C14S C 0.6335(12) 0.4924(19) -0.0119(12) 0.0330(17) Uiso 0.25 1 d DG U P F -2
H14S H 0.6961 0.4907 -0.0149 0.040 Uiso 0.25 1 calc R U P F -2
C15S C 0.5815(15) 0.4718(17) -0.0607(10) 0.0330(17) Uiso 0.25 1 d DG U P F -2
H15S H 0.6086 0.4560 -0.0970 0.040 Uiso 0.25 1 calc R U P F -2
C16S C 0.4900(15) 0.4743(17) -0.0563(9) 0.0330(17) Uiso 0.25 1 d DG U P F -2
H16S H 0.4544 0.4602 -0.0896 0.040 Uiso 0.25 1 calc R U P F -2
Cl5 Cl -0.2688(10) 1.0755(9) 0.0954(7) 0.0442(10) Uiso 0.19 1 d D U P G -1
Cl6 Cl -0.0836(8) 1.0254(9) 0.0486(7) 0.0442(10) Uiso 0.19 1 d D U P G -1
C21S C -0.2616(9) 1.0301(14) 0.0266(10) 0.0330(17) Uiso 0.19 1 d DG U P G -1
C22S C -0.1797(10) 1.0111(13) 0.0042(9) 0.0330(17) Uiso 0.19 1 d DG U P G -1
C23S C -0.1746(14) 0.9715(19) -0.0472(12) 0.0330(17) Uiso 0.19 1 d DG U P G -1
H23S H -0.1186 0.9585 -0.0625 0.040 Uiso 0.19 1 calc R U P G -1
C24S C -0.2514(16) 0.951(2) -0.0762(14) 0.0330(17) Uiso 0.19 1 d DG U P G -1
H24S H -0.2480 0.9237 -0.1113 0.040 Uiso 0.19 1 calc R U P G -1
C25S C -0.3334(14) 0.9699(18) -0.0537(13) 0.0330(17) Uiso 0.19 1 d DG U P G -1
H25S H -0.3859 0.9558 -0.0735 0.040 Uiso 0.19 1 calc R U P G -1
C26S C -0.3385(10) 1.0095(17) -0.0023(11) 0.0330(17) Uiso 0.19 1 d DG U P G -1
H26S H -0.3945 1.0225 0.0130 0.040 Uiso 0.19 1 calc R U P G -1
Cl7 Cl -0.0785(11) 0.9743(12) -0.0608(10) 0.0442(10) Uiso 0.14 1 d D U P H -2
Cl8 Cl -0.2656(13) 0.9112(11) -0.0820(10) 0.0442(10) Uiso 0.14 1 d D U P H -2
C31S C -0.1677(13) 0.9944(16) -0.0117(11) 0.0330(17) Uiso 0.14 1 d DG U P H -2
C32S C -0.2514(11) 0.9692(13) -0.0228(10) 0.0330(17) Uiso 0.14 1 d DG U P H -2
C33S C -0.3190(14) 0.9792(18) 0.0192(14) 0.0330(17) Uiso 0.14 1 d DG U P H -2
H33S H -0.3761 0.9619 0.0116 0.040 Uiso 0.14 1 calc R U P H -2
C34S C -0.303(2) 1.014(2) 0.0723(15) 0.0330(17) Uiso 0.14 1 d DG U P H -2
H34S H -0.3491 1.0213 0.1010 0.040 Uiso 0.14 1 calc R U P H -2
C35S C -0.219(2) 1.040(2) 0.0834(14) 0.0330(17) Uiso 0.14 1 d DG U P H -2
H35S H -0.2083 1.0638 0.1197 0.040 Uiso 0.14 1 calc R U P H -2
C36S C -0.1517(18) 1.030(2) 0.0414(14) 0.0330(17) Uiso 0.14 1 d DG U P H -2
H36S H -0.0945 1.0470 0.0490 0.040 Uiso 0.14 1 calc R U P H -2
Cl9 Cl -0.2675(9) 0.9380(7) -0.0966(6) 0.0442(10) Uiso 0.24 1 d D U P I -3
Cl10 Cl -0.4343(7) 0.9686(6) -0.0141(6) 0.0442(10) Uiso 0.24 1 d D U P I -3
C41S C -0.2554(7) 0.9829(14) -0.0278(8) 0.0330(17) Uiso 0.24 1 d DG U P I -3
C42S C -0.3295(8) 1.0007(11) 0.0059(7) 0.0330(17) Uiso 0.24 1 d DG U P I -3
C43S C -0.3195(11) 1.0337(14) 0.0610(9) 0.0330(17) Uiso 0.24 1 d DG U P I -3
H43S H -0.3701 1.0459 0.0840 0.040 Uiso 0.24 1 calc R U P I -3
C44S C -0.2355(13) 1.0489(17) 0.0824(11) 0.0330(17) Uiso 0.24 1 d DG U P I -3
H44S H -0.2287 1.0714 0.1200 0.040 Uiso 0.24 1 calc R U P I -3
C45S C -0.1615(11) 1.0311(17) 0.0487(11) 0.0330(17) Uiso 0.24 1 d DG U P I -3
H45S H -0.1041 1.0415 0.0633 0.040 Uiso 0.24 1 calc R U P I -3
C46S C -0.1714(8) 0.9981(16) -0.0064(11) 0.0330(17) Uiso 0.24 1 d DG U P I -3
H46S H -0.1208 0.9859 -0.0295 0.040 Uiso 0.24 1 calc R U P I -3
Cl11 Cl -0.4340(8) 1.0071(9) 0.0160(7) 0.0442(10) Uiso 0.18 1 d D U P J -4
Cl12 Cl -0.2805(10) 1.0394(9) 0.1113(7) 0.0442(10) Uiso 0.18 1 d D U P J -4
C51S C -0.3218(9) 0.9911(14) -0.0020(8) 0.0330(17) Uiso 0.18 1 d DG U P J -4
C52S C -0.2549(8) 1.0144(13) 0.0357(8) 0.0330(17) Uiso 0.18 1 d DG U P J -4
C53S C -0.1670(9) 1.0072(19) 0.0185(12) 0.0330(17) Uiso 0.18 1 d DG U P J -4
H53S H -0.1213 1.0231 0.0442 0.040 Uiso 0.18 1 calc R U P J -4
C54S C -0.1460(11) 0.977(2) -0.0364(14) 0.0330(17) Uiso 0.18 1 d DG U P J -4
H54S H -0.0860 0.9717 -0.0481 0.040 Uiso 0.18 1 calc R U P J -4
C55S C -0.2129(15) 0.953(2) -0.0740(13) 0.0330(17) Uiso 0.18 1 d DG U P J -4
H55S H -0.1986 0.9324 -0.1115 0.040 Uiso 0.18 1 calc R U P J -4
C56S C -0.3008(13) 0.9606(19) -0.0569(11) 0.0330(17) Uiso 0.18 1 d DG U P J -4
H56S H -0.3465 0.9446 -0.0826 0.040 Uiso 0.18 1 calc R U P J -4

loop_
_atom_site_aniso_label
_atom_site_aniso_U_11
_atom_site_aniso_U_22
_atom_site_aniso_U_33
_atom_site_aniso_U_23
_atom_site_aniso_U_13
_atom_site_aniso_U_12
N3 0.021(5) 0.0255(17) 0.0237(17) -0.0041(15) 0.007(2) -0.001(2)
Sc7 0.028(2) 0.0297(16) 0.0302(16) -0.0100(12) 0.0051(16) -0.0008(16)
Sc8 0.031(2) 0.0253(17) 0.0323(15) -0.0027(12) 0.0075(15) -0.0016(16)
Sc9 0.025(2) 0.0336(16) 0.0248(16) -0.0038(12) 0.0023(17) 0.0016(17)
N2 0.027(3) 0.0249(16) 0.0254(16) -0.0073(12) 0.0056(19) 0.0037(18)
Sc4 0.028(2) 0.0242(19) 0.0306(19) -0.0132(13) 0.0029(16) -0.0004(16)
Sc5 0.030(2) 0.0240(18) 0.0323(18) -0.0092(14) -0.0044(17) 0.0017(18)
Sc6 0.029(2) 0.0312(19) 0.0255(18) -0.0078(14) 0.0063(17) -0.0003(17)
N1 0.027(3) 0.0249(16) 0.0254(16) -0.0073(12) 0.0056(19) 0.0037(18)
Sc1 0.031(3) 0.030(2) 0.032(2) -0.0097(16) 0.0035(19) 0.0020(19)
Sc2 0.032(3) 0.029(2) 0.0342(18) -0.0054(15) 0.0074(19) 0.001(2)
Sc3 0.034(3) 0.036(2) 0.029(2) -0.0069(15) 0.001(2) 0.0029(18)
C309 0.052(2) 0.035(2) 0.039(2) -0.0153(16) 0.004(2) -0.0013(18)
C301 0.048(2) 0.033(3) 0.039(3) -0.015(2) 0.0075(19) 0.0061(18)
C308 0.049(2) 0.0418(19) 0.0349(19) -0.0147(16) -0.0012(19) -0.0023(17)
C310 0.054(2) 0.0317(19) 0.0450(19) -0.0123(16) 0.0044(16) -0.0069(19)
C302 0.047(3) 0.033(3) 0.044(3) -0.010(2) 0.0070(18) 0.013(2)
C303 0.029(4) 0.037(3) 0.045(2) -0.010(2) 0.009(3) 0.021(3)
C304 0.032(3) 0.043(3) 0.039(3) -0.012(2) 0.013(2) 0.011(3)
C305 0.042(2) 0.041(3) 0.032(3) -0.014(2) 0.0119(17) 0.0058(17)
C306 0.046(2) 0.044(2) 0.025(3) -0.0099(19) 0.009(2) 0.0019(17)
C307 0.051(2) 0.046(2) 0.0268(17) -0.0108(16) 0.000(2) 0.0006(18)
C311 0.059(2) 0.0264(18) 0.047(2) -0.0064(15) 0.0068(17) -0.0013(19)
C312 0.053(2) 0.028(3) 0.047(2) -0.005(2) 0.0054(18) 0.009(2)
C313 0.054(2) 0.039(3) 0.046(2) 0.004(2) -0.0001(18) 0.014(2)
C314 0.043(3) 0.039(4) 0.044(3) 0.004(2) -0.009(2) 0.022(3)
C315 0.029(4) 0.042(3) 0.047(2) -0.004(3) -0.001(3) 0.020(3)
C316 0.029(5) 0.055(2) 0.052(3) -0.006(2) -0.004(3) 0.005(3)
C317 0.035(5) 0.053(3) 0.052(2) -0.0075(19) 0.005(3) -0.008(3)
C318 0.025(4) 0.048(2) 0.040(3) -0.008(2) 0.019(3) -0.002(3)
C319 0.038(3) 0.045(3) 0.033(4) -0.001(2) 0.024(3) -0.010(2)
C320 0.049(2) 0.047(2) 0.028(3) -0.002(2) 0.016(2) -0.0020(18)
C321 0.057(2) 0.043(2) 0.029(3) 0.0041(19) 0.011(3) -0.0013(18)
C322 0.056(2) 0.045(2) 0.028(3) 0.003(2) 0.000(3) 0.0046(19)
C323 0.052(2) 0.050(2) 0.030(2) -0.005(2) -0.007(2) 0.0032(19)
C324 0.043(2) 0.051(3) 0.041(3) -0.010(2) -0.0134(19) 0.001(2)
C325 0.0432(19) 0.046(2) 0.041(2) -0.016(2) -0.0068(17) -0.0054(17)
C326 0.0378(19) 0.048(3) 0.049(3) -0.015(2) -0.0037(17) -0.0132(17)
C327 0.046(2) 0.039(3) 0.049(2) -0.0136(19) 0.0031(16) -0.0150(17)
C328 0.048(2) 0.036(3) 0.051(2) -0.009(2) 0.0086(19) -0.0178(19)
C329 0.058(2) 0.028(2) 0.048(2) -0.0021(19) 0.0100(18) -0.008(2)
C330 0.060(2) 0.030(3) 0.0408(19) 0.0054(17) 0.0078(19) 0.000(2)
C331 0.060(2) 0.038(3) 0.041(2) 0.0064(19) 0.0007(18) 0.010(2)
C332 0.056(3) 0.044(3) 0.039(3) 0.006(2) -0.005(2) 0.012(2)
C333 0.049(4) 0.048(3) 0.040(3) 0.003(3) -0.007(3) 0.015(3)
C334 0.036(3) 0.052(3) 0.036(4) -0.005(3) -0.018(3) 0.008(3)
C335 0.029(4) 0.058(3) 0.048(3) -0.009(2) -0.015(3) -0.003(3)
C336 0.029(3) 0.053(3) 0.052(2) -0.013(2) -0.004(3) -0.015(3)
C337 0.026(3) 0.049(3) 0.054(2) -0.008(2) 0.005(3) -0.020(3)
C338 0.037(2) 0.040(3) 0.050(3) -0.006(2) 0.0117(19) -0.019(2)
C339 0.045(3) 0.040(3) 0.042(3) 0.001(3) 0.018(2) -0.013(3)
C340 0.057(3) 0.039(3) 0.036(3) 0.006(2) 0.0138(19) -0.006(2)
C341 0.048(2) 0.033(3) 0.039(3) -0.015(2) 0.0075(19) 0.0061(18)
C342 0.047(3) 0.033(3) 0.044(3) -0.010(2) 0.0070(18) 0.013(2)
C343 0.029(4) 0.037(3) 0.045(2) -0.010(2) 0.009(3) 0.021(3)
C344 0.032(3) 0.043(3) 0.039(3) -0.012(2) 0.013(2) 0.011(3)
C345 0.042(2) 0.041(3) 0.032(3) -0.014(2) 0.0119(17) 0.0058(17)
C346 0.046(2) 0.044(2) 0.025(3) -0.0099(19) 0.009(2) 0.0019(17)
C347 0.051(2) 0.046(2) 0.0268(17) -0.0108(16) 0.000(2) 0.0006(18)
C348 0.049(2) 0.0418(19) 0.0349(19) -0.0147(16) -0.0012(19) -0.0023(17)
C349 0.052(2) 0.035(2) 0.039(2) -0.0153(16) 0.004(2) -0.0013(18)
C350 0.054(2) 0.0317(19) 0.0450(19) -0.0123(16) 0.0044(16) -0.0069(19)
C351 0.059(2) 0.0264(18) 0.047(2) -0.0064(15) 0.0068(17) -0.0013(19)
C352 0.053(2) 0.028(3) 0.047(2) -0.005(2) 0.0054(18) 0.009(2)
C353 0.054(2) 0.039(3) 0.046(2) 0.004(2) -0.0001(18) 0.014(2)
C354 0.043(3) 0.039(4) 0.044(3) 0.004(2) -0.009(2) 0.022(3)
C355 0.029(4) 0.042(3) 0.047(2) -0.004(3) -0.001(3) 0.020(3)
C356 0.029(5) 0.055(2) 0.052(3) -0.006(2) -0.004(3) 0.005(3)
C357 0.035(5) 0.053(3) 0.052(2) -0.0075(19) 0.005(3) -0.008(3)
C358 0.025(4) 0.048(2) 0.040(3) -0.008(2) 0.019(3) -0.002(3)
C359 0.038(3) 0.045(3) 0.033(4) -0.001(2) 0.024(3) -0.010(2)
C360 0.049(2) 0.047(2) 0.028(3) -0.002(2) 0.016(2) -0.0020(18)
C361 0.057(2) 0.043(2) 0.029(3) 0.0041(19) 0.011(3) -0.0013(18)
C362 0.056(2) 0.045(2) 0.028(3) 0.003(2) 0.000(3) 0.0046(19)
C363 0.052(2) 0.050(2) 0.030(2) -0.005(2) -0.007(2) 0.0032(19)
C364 0.043(2) 0.051(3) 0.041(3) -0.010(2) -0.0134(19) 0.001(2)
C365 0.0432(19) 0.046(2) 0.041(2) -0.016(2) -0.0068(17) -0.0054(17)
C366 0.0378(19) 0.048(3) 0.049(3) -0.015(2) -0.0037(17) -0.0132(17)
C367 0.046(2) 0.039(3) 0.049(2) -0.0136(19) 0.0031(16) -0.0150(17)
C368 0.048(2) 0.036(3) 0.051(2) -0.009(2) 0.0086(19) -0.0178(19)
C369 0.058(2) 0.028(2) 0.048(2) -0.0021(19) 0.0100(18) -0.008(2)
C370 0.060(2) 0.030(3) 0.0408(19) 0.0054(17) 0.0078(19) 0.000(2)
C371 0.060(2) 0.038(3) 0.041(2) 0.0064(19) 0.0007(18) 0.010(2)
C372 0.056(3) 0.044(3) 0.039(3) 0.006(2) -0.005(2) 0.012(2)
C373 0.049(4) 0.048(3) 0.040(3) 0.003(3) -0.007(3) 0.015(3)
C374 0.036(3) 0.052(3) 0.036(4) -0.005(3) -0.018(3) 0.008(3)
C375 0.029(4) 0.058(3) 0.048(3) -0.009(2) -0.015(3) -0.003(3)
C376 0.029(3) 0.053(3) 0.052(2) -0.013(2) -0.004(3) -0.015(3)
C377 0.026(3) 0.049(3) 0.054(2) -0.008(2) 0.005(3) -0.020(3)
C378 0.037(2) 0.040(3) 0.050(3) -0.006(2) 0.0117(19) -0.019(2)
C379 0.045(3) 0.040(3) 0.042(3) 0.001(3) 0.018(2) -0.013(3)
C380 0.057(3) 0.039(3) 0.036(3) 0.006(2) 0.0138(19) -0.006(2)
C201 0.058(3) 0.034(2) 0.040(2) -0.0217(19) 0.002(2) -0.002(2)
C202 0.054(3) 0.026(2) 0.047(2) -0.0146(17) 0.0044(19) 0.007(2)
C205 0.053(3) 0.041(2) 0.033(2) -0.0181(17) 0.007(2) 0.0036(19)
C209 0.049(2) 0.037(3) 0.040(3) -0.017(2) -0.005(2) -0.008(2)
C203 0.047(2) 0.035(3) 0.050(2) -0.0136(19) 0.0071(18) 0.014(2)
C204 0.045(2) 0.041(2) 0.041(2) -0.017(2) 0.0121(19) 0.0093(18)
C206 0.055(2) 0.045(2) 0.027(2) -0.0134(17) 0.004(2) 0.0012(19)
C207 0.054(2) 0.048(2) 0.030(3) -0.012(2) -0.007(2) -0.001(2)
C208 0.049(3) 0.046(3) 0.037(4) -0.017(3) -0.012(2) -0.008(2)
C210 0.047(3) 0.035(4) 0.047(3) -0.016(3) -0.004(2) -0.019(2)
C211 0.055(2) 0.029(3) 0.049(2) -0.008(2) 0.002(2) -0.013(2)
C212 0.056(2) 0.024(2) 0.049(2) -0.0074(19) 0.002(2) 0.001(2)
C213 0.057(3) 0.027(3) 0.050(2) -0.0018(19) 0.000(2) 0.006(2)
C214 0.046(2) 0.037(3) 0.053(2) 0.000(2) -0.002(2) 0.016(2)
C215 0.040(2) 0.037(3) 0.052(2) -0.008(2) 0.0029(17) 0.0160(19)
C216 0.027(3) 0.042(3) 0.057(3) -0.007(2) 0.004(3) 0.019(3)
C217 0.026(3) 0.054(3) 0.046(3) -0.011(2) 0.017(3) 0.007(3)
C218 0.038(2) 0.047(3) 0.039(3) -0.014(2) 0.0164(19) 0.0065(18)
C219 0.045(2) 0.051(3) 0.034(3) -0.007(2) 0.019(2) 0.000(2)
C220 0.056(3) 0.049(2) 0.025(2) -0.008(2) 0.010(2) 0.000(2)
C221 0.060(3) 0.046(2) 0.025(3) 0.000(2) 0.006(3) -0.001(2)
C222 0.057(3) 0.045(2) 0.033(3) 0.001(2) -0.007(3) 0.0045(19)
C223 0.053(2) 0.051(3) 0.035(3) -0.004(3) -0.012(2) 0.003(2)
C224 0.041(3) 0.057(3) 0.042(5) -0.003(3) -0.018(3) 0.007(3)
C225 0.031(4) 0.055(3) 0.039(3) -0.015(3) -0.022(3) -0.009(3)
C226 0.029(5) 0.053(4) 0.052(4) -0.012(2) -0.009(4) -0.015(4)
C227 0.030(4) 0.043(4) 0.055(3) -0.011(3) -0.004(3) -0.026(4)
C228 0.033(4) 0.042(4) 0.054(3) -0.003(3) 0.010(3) -0.026(4)
C229 0.051(3) 0.037(4) 0.048(3) -0.001(3) 0.006(2) -0.016(3)
C230 0.054(2) 0.035(3) 0.044(3) 0.000(2) 0.006(2) -0.008(3)
C231 0.057(3) 0.032(3) 0.044(2) 0.004(2) 0.000(2) 0.001(2)
C232 0.053(3) 0.041(3) 0.038(2) 0.004(2) -0.007(2) 0.007(3)
C233 0.044(3) 0.047(3) 0.046(3) 0.005(3) -0.011(2) 0.011(2)
C234 0.033(4) 0.051(3) 0.043(3) 0.004(3) -0.017(3) 0.011(3)
C235 0.021(6) 0.057(3) 0.052(3) 0.001(3) -0.012(3) 0.010(4)
C236 0.028(5) 0.055(3) 0.052(3) -0.008(2) -0.003(4) -0.011(3)
C237 0.031(6) 0.055(3) 0.053(3) -0.002(3) 0.009(4) -0.012(3)
C238 0.029(5) 0.047(3) 0.049(4) 0.000(3) 0.016(3) -0.019(4)
C239 0.043(3) 0.048(3) 0.036(4) 0.002(3) 0.021(3) -0.010(2)
C240 0.056(3) 0.041(2) 0.037(3) 0.003(2) 0.010(2) -0.007(2)
C241 0.058(3) 0.034(2) 0.040(2) -0.0217(19) 0.002(2) -0.002(2)
C242 0.054(3) 0.026(2) 0.047(2) -0.0146(17) 0.0044(19) 0.007(2)
C243 0.047(2) 0.035(3) 0.050(2) -0.0136(19) 0.0071(18) 0.014(2)
C244 0.045(2) 0.041(2) 0.041(2) -0.017(2) 0.0121(19) 0.0093(18)
C245 0.053(3) 0.041(2) 0.033(2) -0.0181(17) 0.007(2) 0.0036(19)
C246 0.055(2) 0.045(2) 0.027(2) -0.0134(17) 0.004(2) 0.0012(19)
C247 0.054(2) 0.048(2) 0.030(3) -0.012(2) -0.007(2) -0.001(2)
C248 0.049(3) 0.046(3) 0.037(4) -0.017(3) -0.012(2) -0.008(2)
C249 0.049(2) 0.037(3) 0.040(3) -0.017(2) -0.005(2) -0.008(2)
C250 0.047(3) 0.035(4) 0.047(3) -0.016(3) -0.004(2) -0.019(2)
C251 0.055(2) 0.029(3) 0.049(2) -0.008(2) 0.002(2) -0.013(2)
C252 0.056(2) 0.024(2) 0.049(2) -0.0074(19) 0.002(2) 0.001(2)
C253 0.057(3) 0.027(3) 0.050(2) -0.0018(19) 0.000(2) 0.006(2)
C254 0.046(2) 0.037(3) 0.053(2) 0.000(2) -0.002(2) 0.016(2)
C255 0.040(2) 0.037(3) 0.052(2) -0.008(2) 0.0029(17) 0.0160(19)
C256 0.027(3) 0.042(3) 0.057(3) -0.007(2) 0.004(3) 0.019(3)
C257 0.026(3) 0.054(3) 0.046(3) -0.011(2) 0.017(3) 0.007(3)
C258 0.038(2) 0.047(3) 0.039(3) -0.014(2) 0.0164(19) 0.0065(18)
C259 0.045(2) 0.051(3) 0.034(3) -0.007(2) 0.019(2) 0.000(2)
C260 0.056(3) 0.049(2) 0.025(2) -0.008(2) 0.010(2) 0.000(2)
C261 0.060(3) 0.046(2) 0.025(3) 0.000(2) 0.006(3) -0.001(2)
C262 0.057(3) 0.045(2) 0.033(3) 0.001(2) -0.007(3) 0.0045(19)
C263 0.053(2) 0.051(3) 0.035(3) -0.004(3) -0.012(2) 0.003(2)
C264 0.041(3) 0.057(3) 0.042(5) -0.003(3) -0.018(3) 0.007(3)
C265 0.031(4) 0.055(3) 0.039(3) -0.015(3) -0.022(3) -0.009(3)
C266 0.029(5) 0.053(4) 0.052(4) -0.012(2) -0.009(4) -0.015(4)
C267 0.030(4) 0.043(4) 0.055(3) -0.011(3) -0.004(3) -0.026(4)
C268 0.033(4) 0.042(4) 0.054(3) -0.003(3) 0.010(3) -0.026(4)
C269 0.051(3) 0.037(4) 0.048(3) -0.001(3) 0.006(2) -0.016(3)
C270 0.054(2) 0.035(3) 0.044(3) 0.000(2) 0.006(2) -0.008(3)
C271 0.057(3) 0.032(3) 0.044(2) 0.004(2) 0.000(2) 0.001(2)
C272 0.053(3) 0.041(3) 0.038(2) 0.004(2) -0.007(2) 0.007(3)
C273 0.044(3) 0.047(3) 0.046(3) 0.005(3) -0.011(2) 0.011(2)
C274 0.033(4) 0.051(3) 0.043(3) 0.004(3) -0.017(3) 0.011(3)
C275 0.021(6) 0.057(3) 0.052(3) 0.001(3) -0.012(3) 0.010(4)
C276 0.028(5) 0.055(3) 0.052(3) -0.008(2) -0.003(4) -0.011(3)
C277 0.031(6) 0.055(3) 0.053(3) -0.002(3) 0.009(4) -0.012(3)
C278 0.029(5) 0.047(3) 0.049(4) 0.000(3) 0.016(3) -0.019(4)
C279 0.043(3) 0.048(3) 0.036(4) 0.002(3) 0.021(3) -0.010(2)
C280 0.056(3) 0.041(2) 0.037(3) 0.003(2) 0.010(2) -0.007(2)
C101 0.053(3) 0.037(2) 0.040(3) -0.018(2) 0.002(2) -0.003(2)
C102 0.051(3) 0.045(2) 0.036(2) -0.0158(19) -0.003(2) -0.004(2)
C105 0.052(3) 0.032(2) 0.047(2) -0.0139(18) 0.002(2) -0.007(2)
C109 0.049(2) 0.032(3) 0.036(3) -0.019(2) 0.006(2) 0.003(2)
C103 0.044(3) 0.049(2) 0.043(3) -0.014(2) -0.006(2) -0.007(2)
C104 0.045(3) 0.041(3) 0.049(2) -0.013(2) 0.000(2) -0.010(2)
C106 0.053(3) 0.026(2) 0.048(2) -0.008(2) 0.005(2) -0.003(2)
C107 0.054(3) 0.024(4) 0.050(3) -0.008(2) 0.006(3) 0.009(2)
C108 0.046(3) 0.030(5) 0.043(3) -0.014(3) 0.007(2) 0.011(3)
C110 0.047(3) 0.043(3) 0.032(4) -0.015(3) 0.011(2) 0.004(2)
C111 0.054(3) 0.047(3) 0.026(3) -0.012(2) 0.007(2) 0.001(2)
C112 0.052(3) 0.048(2) 0.0289(19) -0.0110(19) -0.002(2) 0.000(2)
C113 0.053(3) 0.053(3) 0.032(2) -0.005(2) -0.007(2) 0.003(2)
C114 0.045(3) 0.055(3) 0.040(3) -0.005(2) -0.010(2) 0.005(2)
C115 0.038(2) 0.054(3) 0.043(3) -0.010(3) -0.008(2) -0.001(2)
C116 0.029(3) 0.055(3) 0.048(3) -0.011(3) -0.009(3) -0.004(3)
C117 0.029(3) 0.045(4) 0.053(3) -0.010(2) 0.001(3) -0.014(3)
C118 0.040(2) 0.042(3) 0.051(3) -0.008(3) 0.0035(19) -0.011(2)
C119 0.048(3) 0.038(3) 0.051(3) -0.003(2) 0.009(2) -0.011(2)
C120 0.055(3) 0.030(2) 0.049(2) -0.002(2) 0.008(2) -0.005(3)
C121 0.058(3) 0.033(3) 0.043(3) 0.004(2) 0.007(2) 0.002(3)
C122 0.054(3) 0.037(3) 0.042(3) 0.002(3) 0.000(2) 0.010(3)
C123 0.049(3) 0.034(5) 0.046(3) 0.002(3) 0.000(2) 0.014(3)
C124 0.039(4) 0.038(4) 0.050(3) 0.000(3) -0.003(3) 0.019(4)
C125 0.037(4) 0.038(4) 0.048(3) -0.009(3) 0.007(3) 0.016(4)
C126 0.033(5) 0.043(4) 0.042(4) -0.011(3) 0.012(4) 0.010(4)
C127 0.041(4) 0.046(3) 0.037(4) -0.010(3) 0.015(4) 0.003(3)
C128 0.042(4) 0.049(3) 0.033(5) -0.003(3) 0.018(5) -0.003(3)
C129 0.052(3) 0.048(3) 0.027(5) -0.005(3) 0.011(3) -0.001(2)
C130 0.056(3) 0.043(3) 0.031(3) 0.002(3) 0.006(3) 0.001(2)
C131 0.057(3) 0.048(2) 0.031(3) 0.001(2) -0.003(3) 0.006(2)
C132 0.055(3) 0.045(2) 0.040(4) 0.0028(19) -0.005(2) 0.011(2)
C133 0.047(3) 0.053(3) 0.043(3) -0.001(3) -0.010(3) 0.012(2)
C134 0.035(4) 0.047(3) 0.045(4) 0.000(3) -0.011(4) 0.016(3)
C135 0.030(6) 0.053(3) 0.050(3) -0.006(3) -0.008(4) 0.008(3)
C136 0.023(6) 0.050(3) 0.049(3) -0.009(3) 0.007(4) 0.006(4)
C137 0.029(6) 0.049(3) 0.049(3) -0.005(3) 0.010(4) -0.009(4)
C138 0.033(5) 0.044(4) 0.039(4) 0.001(3) 0.017(3) -0.010(4)
C139 0.046(3) 0.040(3) 0.045(3) 0.001(3) 0.014(2) -0.009(3)
C140 0.056(3) 0.039(3) 0.039(2) 0.004(2) 0.010(2) -0.002(3)
C141 0.053(3) 0.037(2) 0.040(3) -0.018(2) 0.002(2) -0.003(2)
C142 0.051(3) 0.045(2) 0.036(2) -0.0158(19) -0.003(2) -0.004(2)
C143 0.044(3) 0.049(2) 0.043(3) -0.014(2) -0.006(2) -0.007(2)
C144 0.045(3) 0.041(3) 0.049(2) -0.013(2) 0.000(2) -0.010(2)
C145 0.052(3) 0.032(2) 0.047(2) -0.0139(18) 0.002(2) -0.007(2)
C146 0.053(3) 0.026(2) 0.048(2) -0.008(2) 0.005(2) -0.003(2)
C147 0.054(3) 0.024(4) 0.050(3) -0.008(2) 0.006(3) 0.009(2)
C148 0.046(3) 0.030(5) 0.043(3) -0.014(3) 0.007(2) 0.011(3)
C149 0.049(2) 0.032(3) 0.036(3) -0.019(2) 0.006(2) 0.003(2)
C150 0.047(3) 0.043(3) 0.032(4) -0.015(3) 0.011(2) 0.004(2)
C151 0.054(3) 0.047(3) 0.026(3) -0.012(2) 0.007(2) 0.001(2)
C152 0.052(3) 0.048(2) 0.0289(19) -0.0110(19) -0.002(2) 0.000(2)
C153 0.053(3) 0.053(3) 0.032(2) -0.005(2) -0.007(2) 0.003(2)
C154 0.045(3) 0.055(3) 0.040(3) -0.005(2) -0.010(2) 0.005(2)
C155 0.038(2) 0.054(3) 0.043(3) -0.010(3) -0.008(2) -0.001(2)
C156 0.029(3) 0.055(3) 0.048(3) -0.011(3) -0.009(3) -0.004(3)
C157 0.029(3) 0.045(4) 0.053(3) -0.010(2) 0.001(3) -0.014(3)
C158 0.040(2) 0.042(3) 0.051(3) -0.008(3) 0.0035(19) -0.011(2)
C159 0.048(3) 0.038(3) 0.051(3) -0.003(2) 0.009(2) -0.011(2)
C160 0.055(3) 0.030(2) 0.049(2) -0.002(2) 0.008(2) -0.005(3)
C161 0.058(3) 0.033(3) 0.043(3) 0.004(2) 0.007(2) 0.002(3)
C162 0.054(3) 0.037(3) 0.042(3) 0.002(3) 0.000(2) 0.010(3)
C163 0.049(3) 0.034(5) 0.046(3) 0.002(3) 0.000(2) 0.014(3)
C164 0.039(4) 0.038(4) 0.050(3) 0.000(3) -0.003(3) 0.019(4)
C165 0.037(4) 0.038(4) 0.048(3) -0.009(3) 0.007(3) 0.016(4)
C166 0.033(5) 0.043(4) 0.042(4) -0.011(3) 0.012(4) 0.010(4)
C167 0.041(4) 0.046(3) 0.037(4) -0.010(3) 0.015(4) 0.003(3)
C168 0.042(4) 0.049(3) 0.033(5) -0.003(3) 0.018(5) -0.003(3)
C169 0.052(3) 0.048(3) 0.027(5) -0.005(3) 0.011(3) -0.001(2)
C170 0.056(3) 0.043(3) 0.031(3) 0.002(3) 0.006(3) 0.001(2)
C171 0.057(3) 0.048(2) 0.031(3) 0.001(2) -0.003(3) 0.006(2)
C172 0.055(3) 0.045(2) 0.040(4) 0.0028(19) -0.005(2) 0.011(2)
C173 0.047(3) 0.053(3) 0.043(3) -0.001(3) -0.010(3) 0.012(2)
C174 0.035(4) 0.047(3) 0.045(4) 0.000(3) -0.011(4) 0.016(3)
C175 0.030(6) 0.053(3) 0.050(3) -0.006(3) -0.008(4) 0.008(3)
C176 0.023(6) 0.050(3) 0.049(3) -0.009(3) 0.007(4) 0.006(4)
C177 0.029(6) 0.049(3) 0.049(3) -0.005(3) 0.010(4) -0.009(4)
C178 0.033(5) 0.044(4) 0.039(4) 0.001(3) 0.017(3) -0.010(4)
C179 0.046(3) 0.040(3) 0.045(3) 0.001(3) 0.014(2) -0.009(3)
C180 0.056(3) 0.039(3) 0.039(2) 0.004(2) 0.010(2) -0.002(3)
Na 0.0166(14) 0.0246(14) 0.0311(15) 0.0037(13) -0.0025(18) -0.0042(17)
N21 0.033(3) 0.032(2) 0.037(2) -0.004(2) -0.001(2) -0.002(3)
N22 0.034(3) 0.042(3) 0.034(4) 0.001(3) -0.003(4) -0.005(4)
C11A 0.035(3) 0.027(5) 0.042(4) -0.009(3) -0.004(4) -0.006(4)
C12A 0.026(4) 0.024(6) 0.037(5) 0.004(4) -0.016(5) -0.005(4)
O11A 0.024(2) 0.027(3) 0.037(3) 0.002(3) -0.002(2) -0.009(2)
C13A 0.024(3) 0.042(5) 0.047(4) 0.003(4) 0.005(3) -0.015(3)
C14A 0.023(3) 0.038(4) 0.031(4) 0.009(3) 0.003(2) 0.001(4)
O12A 0.023(2) 0.031(3) 0.032(2) 0.005(2) 0.000(2) 0.000(3)
C15A 0.031(4) 0.039(3) 0.032(3) 0.000(4) 0.002(4) 0.004(5)
C16A 0.035(4) 0.038(4) 0.039(6) -0.002(3) -0.001(4) -0.006(6)
C21A 0.036(4) 0.043(3) 0.035(4) -0.003(3) 0.001(4) -0.001(5)
C22A 0.045(15) 0.045(3) 0.032(2) 0.005(2) -0.005(7) -0.004(5)
O21A 0.023(4) 0.033(2) 0.0324(19) 0.0081(16) -0.003(2) -0.003(3)
C23A 0.018(8) 0.035(3) 0.040(3) 0.014(2) -0.007(3) -0.001(4)
C24A 0.020(7) 0.027(3) 0.049(4) 0.010(2) -0.003(3) -0.001(3)
O22A 0.022(3) 0.0243(18) 0.041(3) 0.0045(17) -0.005(3) -0.003(2)
C25A 0.031(6) 0.023(3) 0.046(4) 0.000(3) -0.004(3) -0.005(3)
C26A 0.035(5) 0.040(5) 0.043(5) 0.000(3) -0.004(3) -0.007(4)
C31A 0.036(3) 0.031(4) 0.043(5) -0.007(3) 0.004(3) 0.000(4)
C32A 0.032(6) 0.030(10) 0.054(7) -0.003(7) 0.002(6) 0.003(6)
O31A 0.024(2) 0.028(3) 0.036(3) 0.008(3) 0.002(3) 0.000(3)
C33A 0.018(3) 0.028(4) 0.038(4) 0.019(3) 0.003(3) -0.004(3)
C34A 0.020(3) 0.041(4) 0.037(4) 0.010(3) -0.006(2) -0.003(4)
O32A 0.021(2) 0.034(3) 0.033(2) 0.004(2) -0.006(2) -0.004(3)
C35A 0.026(4) 0.043(4) 0.036(4) -0.004(4) -0.012(4) -0.002(6)
C36A 0.036(3) 0.042(4) 0.032(5) -0.003(3) -0.008(4) -0.010(6)
C11B 0.035(3) 0.027(5) 0.042(4) -0.009(3) -0.004(4) -0.006(4)
C12B 0.026(4) 0.024(6) 0.037(5) 0.004(4) -0.016(5) -0.005(4)
O11B 0.024(2) 0.027(3) 0.037(3) 0.002(3) -0.002(2) -0.009(2)
C13B 0.024(3) 0.042(5) 0.047(4) 0.003(4) 0.005(3) -0.015(3)
C14B 0.023(3) 0.038(4) 0.031(4) 0.009(3) 0.003(2) 0.001(4)
O12B 0.023(2) 0.031(3) 0.032(2) 0.005(2) 0.000(2) 0.000(3)
C15B 0.031(4) 0.039(3) 0.032(3) 0.000(4) 0.002(4) 0.004(5)
C16B 0.035(4) 0.038(4) 0.039(6) -0.002(3) -0.001(4) -0.006(6)
C21B 0.036(4) 0.043(3) 0.035(4) -0.003(3) 0.001(4) -0.001(5)
C22B 0.045(15) 0.045(3) 0.032(2) 0.005(2) -0.005(7) -0.004(5)
O21B 0.023(4) 0.033(2) 0.0324(19) 0.0081(16) -0.003(2) -0.003(3)
C23B 0.018(8) 0.035(3) 0.040(3) 0.014(2) -0.007(3) -0.001(4)
C24B 0.020(7) 0.027(3) 0.049(4) 0.010(2) -0.003(3) -0.001(3)
O22B 0.022(3) 0.0243(18) 0.041(3) 0.0045(17) -0.005(3) -0.003(2)
C25B 0.031(6) 0.023(3) 0.046(4) 0.000(3) -0.004(3) -0.005(3)
C26B 0.035(5) 0.040(5) 0.043(5) 0.000(3) -0.004(3) -0.007(4)
C31B 0.036(3) 0.031(4) 0.043(5) -0.007(3) 0.004(3) 0.000(4)
C32B 0.032(6) 0.030(10) 0.054(7) -0.003(7) 0.002(6) 0.003(6)
O31B 0.024(2) 0.028(3) 0.036(3) 0.008(3) 0.002(3) 0.000(3)
C33B 0.018(3) 0.028(4) 0.038(4) 0.019(3) 0.003(3) -0.004(3)
C34B 0.020(3) 0.041(4) 0.037(4) 0.010(3) -0.006(2) -0.003(4)
O32B 0.021(2) 0.034(3) 0.033(2) 0.004(2) -0.006(2) -0.004(3)
C35B 0.026(4) 0.043(4) 0.036(4) -0.004(4) -0.012(4) -0.002(6)
C36B 0.036(3) 0.042(4) 0.032(5) -0.003(3) -0.008(4) -0.010(6)

loop_
_atom_type_symbol
_atom_type_description
_atom_type_scat_dispersion_real
_atom_type_scat_dispersion_imag
_atom_type_scat_source
C C 0.0033 0.0016 'International Tables Vol C Tables 4.2.6.8 and 6.1.1.4'
H H 0.0000 0.0000 'International Tables Vol C Tables 4.2.6.8 and 6.1.1.4'
N N 0.0061 0.0033 'International Tables Vol C Tables 4.2.6.8 and 6.1.1.4'
O O 0.0106 0.0060 'International Tables Vol C Tables 4.2.6.8 and 6.1.1.4'
Cl Cl 0.1484 0.1585 'International Tables Vol C Tables 4.2.6.8 and 6.1.1.4'
Sc Sc 0.2519 0.3716 'International Tables Vol C Tables 4.2.6.8 and 6.1.1.4'
Na Na 0.0362 0.0249 'International Tables Vol C Tables 4.2.6.8 and 6.1.1.4'

loop_
_geom_angle_atom_site_label_1
_geom_angle_atom_site_label_2
_geom_angle_atom_site_label_3
_geom_angle
_geom_angle_site_symmetry_3
Sc7 N3 Sc9 132.3(4) .
Sc7 N3 Sc8 130.6(4) .
Sc9 N3 Sc8 96.3(3) .
N3 Sc7 C349 172.2(8) .
N3 Sc7 C348 149.7(5) .
C349 Sc7 C348 37.2(3) .
N3 Sc7 C350 142.7(5) .
C349 Sc7 C350 35.9(3) .
C348 Sc7 C350 62.4(3) .
N3 Sc7 C341 138.5(9) .
C349 Sc7 C341 34.9(3) .
C348 Sc7 C341 61.2(3) .
C350 Sc7 C341 59.9(3) .
N3 Sc7 C365 125.6(7) .
C349 Sc7 C365 62.2(4) .
C348 Sc7 C365 33.0(3) .
C350 Sc7 C365 68.7(4) .
C341 Sc7 C365 92.9(4) .
N3 Sc7 C347 122.9(4) .
C349 Sc7 C347 61.5(3) .
C348 Sc7 C347 32.5(2) .
C350 Sc7 C347 93.4(4) .
C341 Sc7 C347 67.2(4) .
C365 Sc7 C347 51.0(3) .
N3 Sc7 C367 122.0(7) .
C349 Sc7 C367 60.7(4) .
C348 Sc7 C367 68.8(4) .
C350 Sc7 C367 31.9(2) .
C341 Sc7 C367 90.9(4) .
C365 Sc7 C367 55.5(4) .
C347 Sc7 C367 100.2(4) .
N3 Sc7 C366 114.9(8) .
C349 Sc7 C366 71.3(4) .
C348 Sc7 C366 58.1(3) .
C350 Sc7 C366 57.1(3) .
C341 Sc7 C366 106.2(4) .
C365 Sc7 C366 31.0(2) .
C347 Sc7 C366 81.9(4) .
C367 Sc7 C366 30.6(2) .
N3 Sc7 C345 117.4(7) .
C349 Sc7 C345 58.8(4) .
C348 Sc7 C345 66.8(4) .
C350 Sc7 C345 90.0(4) .
C341 Sc7 C345 30.9(2) .
C365 Sc7 C345 98.7(4) .
C347 Sc7 C345 53.9(3) .
C367 Sc7 C345 119.3(3) .
C366 Sc7 C345 124.1(4) .
N3 Sc7 C346 110.8(5) .
C349 Sc7 C346 69.4(3) .
C348 Sc7 C346 56.6(3) .
C350 Sc7 C346 105.3(4) .
C341 Sc7 C346 55.3(3) .
C365 Sc7 C346 81.0(3) .
C347 Sc7 C346 30.2(2) .
C367 Sc7 C346 124.4(4) .
C366 Sc7 C346 111.7(4) .
C345 Sc7 C346 29.5(2) .
N3 Sc7 C351 117.4(4) .
C349 Sc7 C351 58.0(3) .
C348 Sc7 C351 91.2(4) .
C350 Sc7 C351 30.2(2) .
C341 Sc7 C351 64.4(3) .
C365 Sc7 C351 97.7(4) .
C347 Sc7 C351 119.4(4) .
C367 Sc7 C351 48.2(3) .
C366 Sc7 C351 78.7(3) .
C345 Sc7 C351 93.8(4) .
C346 Sc7 C351 119.5(4) .
N3 Sc8 C329 165.9(8) .
N3 Sc8 C311 154.2(6) .
C329 Sc8 C311 38.8(3) .
N3 Sc8 C330 135.9(4) .
C329 Sc8 C330 38.2(3) .
C311 Sc8 C330 67.4(4) .
N3 Sc8 C328 132.8(8) .
C329 Sc8 C328 37.0(3) .
C311 Sc8 C328 61.0(4) .
C330 Sc8 C328 64.8(4) .
N3 Sc8 C310 126.1(4) .
C329 Sc8 C310 60.6(4) .
C311 Sc8 C310 36.2(3) .
C330 Sc8 C310 97.7(4) .
C328 Sc8 C310 56.5(4) .
N3 Sc8 C312 127.8(8) .
C329 Sc8 C312 66.0(3) .
C311 Sc8 C312 35.6(3) .
C330 Sc8 C312 74.8(4) .
C328 Sc8 C312 96.0(4) .
C310 Sc8 C312 60.9(3) .
N3 Sc8 C327 119.1(6) .
C329 Sc8 C327 58.4(4) .
C311 Sc8 C327 58.0(4) .
C330 Sc8 C327 94.3(4) .
C328 Sc8 C327 32.8(3) .
C310 Sc8 C327 32.5(2) .
C312 Sc8 C327 90.6(3) .
N3 Sc8 C331 120.9(6) .
C329 Sc8 C331 61.5(4) .
C311 Sc8 C331 71.4(4) .
C330 Sc8 C331 32.5(3) .
C328 Sc8 C331 95.2(4) .
C310 Sc8 C331 107.5(4) .
C312 Sc8 C331 58.1(3) .
C327 Sc8 C331 119.4(4) .
N3 Sc8 C313 118.9(7) .
C329 Sc8 C313 70.9(4) .
C311 Sc8 C313 58.7(4) .
C330 Sc8 C313 58.1(3) .
C328 Sc8 C313 107.7(4) .
C310 Sc8 C313 90.9(4) .
C312 Sc8 C313 31.4(2) .
C327 Sc8 C313 116.5(4) .
C331 Sc8 C313 30.62(19) .
N3 Sc8 C378 107.8(7) .
C329 Sc8 C378 58.8(4) .
C311 Sc8 C378 90.8(4) .
C330 Sc8 C378 67.7(4) .
C328 Sc8 C378 30.6(3) .
C310 Sc8 C378 84.3(4) .
C312 Sc8 C378 124.1(4) .
C327 Sc8 C378 54.0(3) .
C331 Sc8 C378 99.7(4) .
C313 Sc8 C378 124.4(4) .
N3 Sc8 Sc9 41.8(2) .
C329 Sc8 Sc9 142.1(4) .
C311 Sc8 Sc9 116.2(4) .
C330 Sc8 Sc9 174.5(5) .
C328 Sc8 Sc9 112.6(4) .
C310 Sc8 Sc9 84.3(3) .
C312 Sc8 Sc9 110.6(4) .
C327 Sc8 Sc9 84.6(3) .
C331 Sc8 Sc9 151.5(5) .
C313 Sc8 Sc9 127.1(4) .
C378 Sc8 Sc9 107.4(4) .
N3 Sc9 C323 164.4(9) .
N3 Sc9 C307 153.9(6) .
C323 Sc9 C307 38.2(3) .
N3 Sc9 C322 138.9(4) .
C323 Sc9 C322 37.5(3) .
C307 Sc9 C322 66.2(4) .
N3 Sc9 C306 129.6(8) .
C323 Sc9 C306 66.1(3) .
C307 Sc9 C306 36.0(3) .
C322 Sc9 C306 74.8(3) .
N3 Sc9 C324 131.0(8) .
C323 Sc9 C324 35.6(3) .
C307 Sc9 C324 59.6(4) .
C322 Sc9 C324 63.0(3) .
C306 Sc9 C324 94.9(4) .
N3 Sc9 C308 124.4(4) .
C323 Sc9 C308 59.3(4) .
C307 Sc9 C308 35.7(3) .
C322 Sc9 C308 95.8(4) .
C306 Sc9 C308 60.8(3) .
C324 Sc9 C308 55.4(4) .
N3 Sc9 C321 124.9(6) .
C323 Sc9 C321 61.0(4) .
C307 Sc9 C321 70.8(4) .
C322 Sc9 C321 32.4(2) .
C306 Sc9 C321 58.4(3) .
C324 Sc9 C321 93.4(4) .
C308 Sc9 C321 106.5(4) .
N3 Sc9 C325 117.4(6) .
C323 Sc9 C325 56.4(4) .
C307 Sc9 C325 56.4(4) .
C322 Sc9 C325 91.6(4) .
C306 Sc9 C325 89.5(3) .
C324 Sc9 C325 32.0(3) .
C308 Sc9 C325 31.7(2) .
C321 Sc9 C325 117.0(4) .
N3 Sc9 C320 121.7(8) .
C323 Sc9 C320 71.4(4) .
C307 Sc9 C320 59.2(4) .
C322 Sc9 C320 58.6(3) .
C306 Sc9 C320 31.9(2) .
C324 Sc9 C320 106.9(4) .
C308 Sc9 C320 91.1(4) .
C321 Sc9 C320 30.95(19) .
C325 Sc9 C320 115.5(4) .
N3 Sc9 Sc8 41.9(2) .
C323 Sc9 Sc8 138.5(4) .
C307 Sc9 Sc8 114.7(4) .
C322 Sc9 Sc8 171.8(5) .
C306 Sc9 Sc8 111.0(4) .
C324 Sc9 Sc8 110.0(4) .
C308 Sc9 Sc8 82.5(3) .
C321 Sc9 Sc8 155.6(5) .
C325 Sc9 Sc8 82.7(3) .
C320 Sc9 Sc8 129.3(4) .
Sc4 N2 Sc6 132.1(4) .
Sc4 N2 Sc5 130.8(4) .
Sc6 N2 Sc5 96.2(3) .
N2 Sc4 C242 145.7(5) .
N2 Sc4 C245 151.4(5) .
C242 Sc4 C245 59.2(4) .
N2 Sc4 C244 150.6(7) .
C242 Sc4 C244 58.9(4) .
C245 Sc4 C244 36.3(3) .
N2 Sc4 C241 147.1(8) .
C242 Sc4 C241 36.3(2) .
C245 Sc4 C241 36.0(2) .
C244 Sc4 C241 60.5(4) .
N2 Sc4 C243 146.5(7) .
C242 Sc4 C243 36.0(3) .
C245 Sc4 C243 59.7(4) .
C244 Sc4 C243 35.0(2) .
C241 Sc4 C243 60.9(4) .
N2 Sc4 C246 118.8(5) .
C242 Sc4 C246 90.5(5) .
C245 Sc4 C246 32.7(3) .
C244 Sc4 C246 59.1(4) .
C241 Sc4 C246 59.1(4) .
C243 Sc4 C246 90.4(5) .
N2 Sc4 C252 113.3(5) .
C242 Sc4 C252 32.4(3) .
C245 Sc4 C252 90.1(5) .
C244 Sc4 C252 89.2(4) .
C241 Sc4 C252 59.0(4) .
C243 Sc4 C252 58.3(4) .
C246 Sc4 C252 118.1(5) .
N2 Sc4 C249 115.2(7) .
C242 Sc4 C249 59.2(4) .
C245 Sc4 C249 59.0(4) .
C244 Sc4 C249 90.9(4) .
C241 Sc4 C249 32.0(3) .
C243 Sc4 C249 91.2(4) .
C246 Sc4 C249 64.6(3) .
C252 Sc4 C249 64.5(3) .
N2 Sc4 C258 119.7(7) .
C242 Sc4 C258 88.1(4) .
C245 Sc4 C258 58.1(4) .
C244 Sc4 C258 31.0(3) .
C241 Sc4 C258 89.8(4) .
C243 Sc4 C258 56.5(3) .
C246 Sc4 C258 63.6(3) .
C252 Sc4 C258 114.7(5) .
C249 Sc4 C258 117.0(4) .
N2 Sc4 C255 115.9(6) .
C242 Sc4 C255 57.7(4) .
C245 Sc4 C255 88.8(4) .
C244 Sc4 C255 56.7(3) .
C241 Sc4 C255 89.9(4) .
C243 Sc4 C255 30.7(3) .
C246 Sc4 C255 115.8(5) .
C252 Sc4 C255 62.8(3) .
C249 Sc4 C255 116.8(4) .
C258 Sc4 C255 61.6(3) .
N2 Sc5 C213 169.0(6) .
N2 Sc5 C212 150.3(7) .
C213 Sc5 C212 39.3(4) .
N2 Sc5 C214 138.7(8) .
C213 Sc5 C214 38.1(3) .
C212 Sc5 C214 67.8(4) .
N2 Sc5 C215 117.1(7) .
C213 Sc5 C215 65.8(4) .
C212 Sc5 C215 76.4(4) .
C214 Sc5 C215 34.9(3) .
N2 Sc5 C231 135.1(4) .
C213 Sc5 C231 35.2(4) .
C212 Sc5 C231 64.3(4) .
C214 Sc5 C231 59.0(4) .
C215 Sc5 C231 93.5(5) .
N2 Sc5 C202 126.6(5) .
C213 Sc5 C202 64.3(5) .
C212 Sc5 C202 34.8(3) .
C214 Sc5 C202 72.7(5) .
C215 Sc5 C202 59.7(3) .
C231 Sc5 C202 96.6(5) .
N2 Sc5 C203 115.3(5) .
C213 Sc5 C203 73.1(5) .
C212 Sc5 C203 61.1(4) .
C214 Sc5 C203 59.2(4) .
C215 Sc5 C203 32.1(3) .
C231 Sc5 C203 108.0(5) .
C202 Sc5 C203 32.0(2) .
N2 Sc5 C233 116.0(6) .
C213 Sc5 C233 55.6(5) .
C212 Sc5 C233 93.6(5) .
C214 Sc5 C233 32.0(4) .
C215 Sc5 C233 57.1(4) .
C231 Sc5 C233 53.3(4) .
C202 Sc5 C233 104.7(5) .
C203 Sc5 C233 87.6(5) .
N2 Sc5 C211 124.9(8) .
C213 Sc5 C211 60.4(5) .
C212 Sc5 C211 32.0(3) .
C214 Sc5 C211 96.4(5) .
C215 Sc5 C211 108.1(5) .
C231 Sc5 C211 66.6(4) .
C202 Sc5 C211 56.0(3) .
C203 Sc5 C211 87.5(4) .
C233 Sc5 C211 114.2(5) .
N2 Sc5 C232 115.5(4) .
C213 Sc5 C232 53.6(5) .
C212 Sc5 C232 90.9(5) .
C214 Sc5 C232 53.3(4) .
C215 Sc5 C232 85.2(4) .
C231 Sc5 C232 30.8(3) .
C202 Sc5 C232 117.1(5) .
C203 Sc5 C232 112.4(5) .
C233 Sc5 C232 30.1(2) .
C211 Sc5 C232 97.3(4) .
N2 Sc5 C230 115.2(6) .
C213 Sc5 C230 58.7(4) .
C212 Sc5 C230 69.2(4) .
C214 Sc5 C230 89.4(5) .
C215 Sc5 C230 123.0(5) .
C231 Sc5 C230 30.7(3) .
C202 Sc5 C230 103.5(5) .
C203 Sc5 C230 128.0(5) .
C233 Sc5 C230 81.0(4) .
C211 Sc5 C230 53.4(3) .
C232 Sc5 C230 52.6(3) .
C220 Sc6 N2 165.2(9) .
C220 Sc6 C206 40.1(4) .
N2 Sc6 C206 151.2(6) .
C220 Sc6 C221 37.8(3) .
N2 Sc6 C221 139.4(5) .
C206 Sc6 C221 68.1(5) .
C220 Sc6 C219 37.8(3) .
N2 Sc6 C219 128.1(8) .
C206 Sc6 C219 67.9(5) .
C221 Sc6 C219 59.8(4) .
C220 Sc6 C222 64.4(5) .
N2 Sc6 C222 121.4(6) .
C206 Sc6 C222 75.3(5) .
C221 Sc6 C222 34.0(3) .
C219 Sc6 C222 93.6(5) .
C220 Sc6 C207 63.9(5) .
N2 Sc6 C207 130.9(8) .
C206 Sc6 C207 34.2(3) .
C221 Sc6 C207 71.9(5) .
C219 Sc6 C207 99.2(5) .
C222 Sc6 C207 58.4(3) .
C220 Sc6 C218 63.5(5) .
N2 Sc6 C218 106.4(7) .
C206 Sc6 C218 74.2(5) .
C221 Sc6 C218 92.9(5) .
C219 Sc6 C218 33.3(3) .
C222 Sc6 C218 126.0(6) .
C207 Sc6 C218 108.0(5) .
C220 Sc6 C205 62.4(5) .
N2 Sc6 C205 122.6(5) .
C206 Sc6 C205 33.3(3) .
C221 Sc6 C205 98.0(5) .
C219 Sc6 C205 70.2(5) .
C222 Sc6 C205 108.3(5) .
C207 Sc6 C205 56.9(3) .
C218 Sc6 C205 56.7(3) .
C220 Sc6 C240 56.0(5) .
N2 Sc6 C240 114.1(5) .
C206 Sc6 C240 94.7(5) .
C221 Sc6 C240 32.2(4) .
C219 Sc6 C240 53.0(4) .
C222 Sc6 C240 56.4(3) .
C207 Sc6 C240 104.0(4) .
C218 Sc6 C240 83.1(4) .
C205 Sc6 C240 116.6(5) .
C220 Sc6 C223 71.5(5) .
N2 Sc6 C223 121.0(8) .
C206 Sc6 C223 59.9(4) .
C221 Sc6 C223 57.7(5) .
C219 Sc6 C223 108.7(5) .
C222 Sc6 C223 31.1(3) .
C207 Sc6 C223 31.3(2) .
C218 Sc6 C223 131.6(5) .
C205 Sc6 C223 87.8(4) .
C240 Sc6 C223 86.2(5) .
C220 Sc6 C204 70.6(5) .
N2 Sc6 C204 106.5(5) .
C206 Sc6 C204 59.1(4) .
C221 Sc6 C204 107.9(5) .
C219 Sc6 C204 56.9(4) .
C222 Sc6 C204 131.9(5) .
C207 Sc6 C204 87.3(4) .
C218 Sc6 C204 30.5(2) .
C205 Sc6 C204 30.6(2) .
C240 Sc6 C204 109.9(5) .
C223 Sc6 C204 117.7(4) .
Sc1 N1 Sc3 132.3(5) .
Sc1 N1 Sc2 131.0(4) .
Sc3 N1 Sc2 96.2(3) .
N1 Sc1 C143 157.6(10) .
N1 Sc1 C144 157.7(9) .
C143 Sc1 C144 35.3(3) .
N1 Sc1 C145 144.0(9) .
C143 Sc1 C145 58.4(6) .
C144 Sc1 C145 34.9(3) .
N1 Sc1 C142 143.8(9) .
C143 Sc1 C142 35.1(3) .
C144 Sc1 C142 58.5(6) .
C145 Sc1 C142 58.3(6) .
N1 Sc1 C141 137.9(12) .
C143 Sc1 C141 57.8(6) .
C144 Sc1 C141 57.7(6) .
C145 Sc1 C141 34.7(3) .
C142 Sc1 C141 34.7(3) .
N1 Sc1 C155 126.2(10) .
C143 Sc1 C155 32.2(5) .
C144 Sc1 C155 58.3(6) .
C145 Sc1 C155 89.0(7) .
C142 Sc1 C155 57.9(6) .
C141 Sc1 C155 88.3(7) .
N1 Sc1 C158 126.8(10) .
C143 Sc1 C158 57.9(6) .
C144 Sc1 C158 31.6(5) .
C145 Sc1 C158 57.3(5) .
C142 Sc1 C158 88.5(7) .
C141 Sc1 C158 87.7(7) .
C155 Sc1 C158 63.7(6) .
N1 Sc1 C152 113.4(8) .
C143 Sc1 C152 57.5(6) .
C144 Sc1 C152 88.4(7) .
C145 Sc1 C152 88.0(7) .
C142 Sc1 C152 31.4(5) .
C141 Sc1 C152 57.1(6) .
C155 Sc1 C152 63.1(5) .
C158 Sc1 C152 115.4(8) .
N1 Sc1 C146 113.7(8) .
C143 Sc1 C146 88.2(7) .
C144 Sc1 C146 57.2(6) .
C145 Sc1 C146 31.3(5) .
C142 Sc1 C146 87.8(7) .
C141 Sc1 C146 56.9(5) .
C155 Sc1 C146 115.5(7) .
C158 Sc1 C146 62.7(5) .
C152 Sc1 C146 114.1(8) .
N1 Sc1 C149 107.1(11) .
C143 Sc1 C149 87.0(7) .
C144 Sc1 C149 86.9(7) .
C145 Sc1 C149 56.3(6) .
C142 Sc1 C149 56.3(6) .
C141 Sc1 C149 30.8(5) .
C155 Sc1 C149 114.2(7) .
C158 Sc1 C149 113.6(7) .
C152 Sc1 C149 61.9(5) .
C146 Sc1 C149 61.9(5) .
C119 Sc2 C120 41.5(4) .
C119 Sc2 N1 149.3(13) .
C120 Sc2 N1 169.2(13) .
C119 Sc2 C118 39.1(7) .
C120 Sc2 C118 70.7(8) .
N1 Sc2 C118 118.8(10) .
C119 Sc2 C106 69.4(7) .
C120 Sc2 C106 37.5(6) .
N1 Sc2 C106 135.9(12) .
C118 Sc2 C106 77.7(7) .
C119 Sc2 C121 63.4(8) .
C120 Sc2 C121 37.5(6) .
N1 Sc2 C121 136.8(8) .
C118 Sc2 C121 101.5(8) .
C106 Sc2 C121 64.3(7) .
C119 Sc2 C139 36.7(6) .
C120 Sc2 C139 63.0(7) .
N1 Sc2 C139 124.5(10) .
C118 Sc2 C139 64.7(8) .
C106 Sc2 C139 99.5(7) .
C121 Sc2 C139 58.5(7) .
C119 Sc2 C140 59.4(8) .
C120 Sc2 C140 59.8(7) .
N1 Sc2 C140 121.1(7) .
C118 Sc2 C140 95.5(8) .
C106 Sc2 C140 94.9(7) .
C121 Sc2 C140 33.7(4) .
C139 Sc2 C140 33.4(4) .
C119 Sc2 C104 61.8(8) .
C120 Sc2 C104 73.3(8) .
N1 Sc2 C104 111.7(8) .
C118 Sc2 C104 32.3(4) .
C106 Sc2 C104 59.2(5) .
C121 Sc2 C104 110.8(8) .
C139 Sc2 C104 94.9(9) .
C140 Sc2 C104 121.0(9) .
C119 Sc2 C105 73.5(8) .
C120 Sc2 C105 61.4(8) .
N1 Sc2 C105 117.6(9) .
C118 Sc2 C105 59.7(5) .
C106 Sc2 C105 32.4(4) .
C121 Sc2 C105 95.2(9) .
C139 Sc2 C105 110.2(8) .
C140 Sc2 C105 121.0(9) .
C104 Sc2 C105 31.1(3) .
C119 Sc2 C122 93.4(9) .
C120 Sc2 C122 59.2(7) .
N1 Sc2 C122 111.6(10) .
C118 Sc2 C122 129.5(9) .
C106 Sc2 C122 67.2(7) .
C121 Sc2 C122 30.7(5) .
C139 Sc2 C122 86.2(7) .
C140 Sc2 C122 54.7(5) .
C104 Sc2 C122 125.8(8) .
C105 Sc2 C122 98.6(8) .
C119 Sc2 Sc3 125.3(9) .
C120 Sc2 Sc3 140.2(9) .
N1 Sc2 Sc3 41.9(2) .
C118 Sc2 Sc3 86.2(8) .
C106 Sc2 Sc3 107.3(8) .
C121 Sc2 Sc3 166.5(9) .
C139 Sc2 Sc3 134.9(8) .
C140 Sc2 Sc3 157.6(7) .
C104 Sc2 Sc3 70.2(7) .
C105 Sc2 Sc3 79.1(8) .
C122 Sc2 Sc3 137.5(8) .
C114 Sc3 N1 141.7(13) .
C114 Sc3 C113 41.0(5) .
N1 Sc3 C113 172.0(9) .
C114 Sc3 C112 71.7(8) .
N1 Sc3 C112 144.3(12) .
C113 Sc3 C112 38.1(5) .
C114 Sc3 C115 38.5(7) .
N1 Sc3 C115 118.5(11) .
C113 Sc3 C115 68.3(8) .
C112 Sc3 C115 78.5(8) .
C114 Sc3 C131 58.7(7) .
N1 Sc3 C131 135.6(7) .
C113 Sc3 C131 36.5(5) .
C112 Sc3 C131 64.6(6) .
C115 Sc3 C131 96.2(8) .
C114 Sc3 C102 77.6(9) .
N1 Sc3 C102 123.2(9) .
C113 Sc3 C102 63.1(8) .
C112 Sc3 C102 34.2(5) .
C115 Sc3 C102 61.5(6) .
C131 Sc3 C102 96.7(8) .
C114 Sc3 C132 52.5(8) .
N1 Sc3 C132 115.8(7) .
C113 Sc3 C132 58.5(6) .
C112 Sc3 C132 94.5(7) .
C115 Sc3 C132 88.3(8) .
C131 Sc3 C132 33.4(5) .
C102 Sc3 C132 120.8(8) .
C114 Sc3 C103 63.4(9) .
N1 Sc3 C103 115.4(7) .
C113 Sc3 C103 72.6(8) .
C112 Sc3 C103 60.6(5) .
C115 Sc3 C103 33.0(4) .
C131 Sc3 C103 108.8(8) .
C102 Sc3 C103 32.1(3) .
C132 Sc3 C103 115.8(9) .
C114 Sc3 C133 31.4(7) .
N1 Sc3 C133 117.1(10) .
C113 Sc3 C133 61.6(6) .
C112 Sc3 C133 98.6(7) .
C115 Sc3 C133 59.0(6) .
C131 Sc3 C133 56.9(6) .
C102 Sc3 C133 109.0(7) .
C132 Sc3 C133 31.6(3) .
C103 Sc3 C133 90.5(8) .
C114 Sc3 C130 89.4(8) .
N1 Sc3 C130 113.5(9) .
C113 Sc3 C130 58.8(7) .
C112 Sc3 C130 68.2(7) .
C115 Sc3 C130 125.6(9) .
C131 Sc3 C130 30.9(5) .
C102 Sc3 C130 101.8(8) .
C132 Sc3 C130 54.7(5) .
C103 Sc3 C130 127.1(8) .
C133 Sc3 C130 84.5(6) .
C114 Sc3 C111 97.2(8) .
N1 Sc3 C111 121.2(12) .
C113 Sc3 C111 57.2(6) .
C112 Sc3 C111 29.7(4) .
C115 Sc3 C111 108.0(8) .
C131 Sc3 C111 65.4(6) .
C102 Sc3 C111 53.9(5) .
C132 Sc3 C111 98.8(6) .
C103 Sc3 C111 85.4(6) .
C133 Sc3 C111 116.9(7) .
C130 Sc3 C111 52.1(4) .
C301 C309 C308 105.3(7) .
C301 C309 C310 105.2(7) .
C308 C309 C310 106.4(7) .
C301 C309 C309 112.4(16) 3_565
C308 C309 C309 115.4(15) 3_565
C310 C309 C309 111.5(15) 3_565
C302 C301 C305 115.1(12) .
C302 C301 C309 122.3(7) .
C305 C301 C309 121.7(7) .
C325 C308 C307 110.1(12) .
C325 C308 C309 124.0(7) .
C307 C308 C309 125.2(7) .
C325 C308 Sc9 82.6(13) .
C307 C308 Sc9 63.6(10) .
C309 C308 Sc9 112.2(8) .
C327 C310 C311 110.5(12) .
C327 C310 C309 123.3(7) .
C311 C310 C309 125.0(7) .
C327 C310 Sc8 80.8(14) .
C311 C310 Sc8 63.8(10) .
C309 C310 Sc8 112.6(8) .
C303 C302 C301 102.0(14) .
C303 C302 C312 121.5(6) .
C301 C302 C312 122.9(9) .
C302 C303 C304 110.8(13) .
C302 C303 C315 120.0(6) .
C304 C303 C315 120.6(6) .
C303 C304 C305 109.3(13) .
C303 C304 C318 120.6(6) .
C305 C304 C318 119.6(6) .
C301 C305 C306 123.2(9) .
C301 C305 C304 102.4(13) .
C306 C305 C304 120.9(6) .
C305 C306 C320 119.2(5) .
C305 C306 C307 118.6(5) .
C320 C306 C307 118.8(5) .
C305 C306 Sc9 100.8(9) .
C320 C306 Sc9 85.5(8) .
C307 C306 Sc9 65.7(7) .
C323 C307 C306 119.3(6) .
C323 C307 C308 104.9(14) .
C306 C307 C308 116.4(8) .
C323 C307 Sc9 66.3(10) .
C306 C307 Sc9 78.4(8) .
C308 C307 Sc9 80.7(11) .
C329 C311 C312 119.5(6) .
C329 C311 C310 105.1(14) .
C312 C311 C310 117.2(8) .
C329 C311 Sc8 65.3(10) .
C312 C311 Sc8 81.2(8) .
C310 C311 Sc8 80.1(12) .
C302 C312 C313 118.2(5) .
C302 C312 C311 118.6(5) .
C313 C312 C311 118.6(5) .
C302 C312 Sc8 100.1(9) .
C313 C312 Sc8 86.1(7) .
C311 C312 Sc8 63.2(7) .
C314 C313 C331 103.7(14) .
C314 C313 C312 119.4(6) .
C331 C313 C312 120.3(6) .
C314 C313 Sc8 100.3(12) .
C331 C313 Sc8 71.2(9) .
C312 C313 Sc8 62.5(6) .
C315 C314 C333 119.8(5) .
C315 C314 C313 121.2(5) .
C333 C314 C313 112.9(13) .
C314 C315 C316 119.8(5) .
C314 C315 C303 118.4(5) .
C316 C315 C303 117.9(5) .
C317 C316 C315 121.0(6) .
C317 C316 C335 107.3(14) .
C315 C316 C335 119.8(6) .
C316 C317 C337 107.5(14) .
C316 C317 C318 120.3(6) .
C337 C317 C318 119.2(6) .
C319 C318 C304 119.1(5) .
C319 C318 C317 119.6(5) .
C304 C318 C317 118.0(5) .
C318 C319 C320 120.9(6) .
C318 C319 C339 120.0(6) .
C320 C319 C339 108.4(13) .
C321 C320 C306 120.1(6) .
C321 C320 C319 107.8(14) .
C306 C320 C319 119.2(6) .
C321 C320 Sc9 72.8(9) .
C306 C320 Sc9 62.6(7) .
C319 C320 Sc9 102.9(12) .
C322 C321 C320 120.0(6) .
C322 C321 C340 119.8(6) .
C320 C321 C340 107.8(14) .
C322 C321 Sc9 60.0(7) .
C320 C321 Sc9 76.2(9) .
C340 C321 Sc9 103.0(13) .
C321 C322 C323 119.4(5) .
C321 C322 C372 118.8(5) .
C323 C322 C372 118.3(5) .
C321 C322 Sc9 87.6(8) .
C323 C322 Sc9 64.2(8) .
C372 C322 Sc9 100.1(9) .
C324 C323 C307 109.3(13) .
C324 C323 C322 120.3(6) .
C307 C323 C322 120.4(6) .
C324 C323 Sc9 84.5(13) .
C307 C323 Sc9 75.5(11) .
C322 C323 Sc9 78.3(8) .
C323 C324 C325 108.8(14) .
C323 C324 C374 120.2(6) .
C325 C324 C374 119.5(6) .
C323 C324 Sc9 59.9(11) .
C325 C324 Sc9 83.5(14) .
C374 C324 Sc9 91.8(9) .
C308 C325 C324 106.3(14) .
C308 C325 C326 119.8(9) .
C324 C325 C326 120.3(6) .
C308 C325 Sc9 65.7(12) .
C324 C325 Sc9 64.5(12) .
C326 C325 Sc9 101.2(10) .
C327 C326 C376 119.0(5) .
C327 C326 C325 118.7(5) .
C376 C326 C325 119.2(5) .
C310 C327 C328 105.5(15) .
C310 C327 C326 121.0(9) .
C328 C327 C326 120.8(6) .
C310 C327 Sc8 66.7(13) .
C328 C327 Sc8 63.3(13) .
C326 C327 Sc8 102.2(10) .
C327 C328 C329 110.1(14) .
C327 C328 C378 119.7(6) .
C329 C328 C378 120.7(6) .
C327 C328 Sc8 83.9(14) .
C329 C328 Sc8 61.0(11) .
C378 C328 Sc8 93.4(9) .
C328 C329 C311 108.3(14) .
C328 C329 C330 120.0(6) .
C311 C329 C330 120.6(6) .
C328 C329 Sc8 82.0(13) .
C311 C329 Sc8 75.9(11) .
C330 C329 Sc8 78.7(8) .
C331 C330 C329 119.2(5) .
C331 C330 C380 118.9(5) .
C329 C330 C380 118.4(5) .
C331 C330 Sc8 88.8(9) .
C329 C330 Sc8 63.1(8) .
C380 C330 Sc8 99.9(9) .
C330 C331 C313 120.0(6) .
C330 C331 C332 119.3(6) .
C313 C331 C332 109.4(14) .
C330 C331 Sc8 58.7(7) .
C313 C331 Sc8 78.2(9) .
C332 C331 Sc8 103.7(13) .
C333 C332 C362 120.4(6) .
C333 C332 C331 109.3(14) .
C362 C332 C331 120.9(6) .
C332 C333 C314 104.0(15) .
C332 C333 C334 119.5(6) .
C314 C333 C334 119.3(6) .
C335 C334 C364 119.6(5) .
C335 C334 C333 119.5(5) .
C364 C334 C333 118.7(5) .
C334 C335 C336 119.9(6) .
C334 C335 C316 119.4(6) .
C336 C335 C316 109.7(13) .
C337 C336 C335 105.3(14) .
C337 C336 C366 119.3(6) .
C335 C336 C366 119.5(6) .
C338 C337 C336 120.5(6) .
C338 C337 C317 120.0(6) .
C336 C337 C317 110.0(13) .
C339 C338 C337 119.8(5) .
C339 C338 C368 118.9(5) .
C337 C338 C368 118.9(5) .
C338 C339 C340 120.2(6) .
C338 C339 C319 119.4(6) .
C340 C339 C319 107.5(14) .
C339 C340 C370 119.8(6) .
C339 C340 C321 108.5(14) .
C370 C340 C321 120.1(6) .
C342 C341 C345 105.0(14) .
C342 C341 C349 119.3(6) .
C345 C341 C349 119.4(6) .
C342 C341 Sc7 89.7(11) .
C345 C341 Sc7 85.4(10) .
C349 C341 Sc7 57.7(7) .
C343 C342 C352 120.3(6) .
C343 C342 C341 108.8(13) .
C352 C342 C341 120.8(6) .
C344 C343 C342 109.2(13) .
C344 C343 C355 120.3(6) .
C342 C343 C355 119.8(6) .
C343 C344 C345 105.7(13) .
C343 C344 C358 120.4(6) .
C345 C344 C358 119.9(6) .
C344 C345 C346 120.3(6) .
C344 C345 C341 110.9(13) .
C346 C345 C341 120.8(6) .
C344 C345 Sc7 103.7(13) .
C346 C345 Sc7 76.6(8) .
C341 C345 Sc7 63.8(9) .
C345 C346 C360 119.2(5) .
C345 C346 C347 119.0(5) .
C360 C346 C347 118.5(5) .
C345 C346 Sc7 73.9(8) .
C360 C346 Sc7 111.2(9) .
C347 C346 Sc7 68.6(7) .
C363 C347 C348 110.3(13) .
C363 C347 C346 119.9(6) .
C348 C347 C346 119.9(6) .
C363 C347 Sc7 97.1(13) .
C348 C347 Sc7 61.1(9) .
C346 C347 Sc7 81.2(8) .
C347 C348 C365 105.0(14) .
C347 C348 C349 120.5(6) .
C365 C348 C349 120.1(6) .
C347 C348 Sc7 86.4(11) .
C365 C348 Sc7 84.4(11) .
C349 C348 Sc7 63.4(7) .
C350 C349 C348 118.8(5) .
C350 C349 C341 118.8(5) .
C348 C349 C341 118.7(5) .
C350 C349 Sc7 84.0(8) .
C348 C349 Sc7 79.4(8) .
C341 C349 Sc7 87.5(8) .
C367 C350 C351 104.9(14) .
C367 C350 C349 120.0(6) .
C351 C350 C349 120.8(6) .
C367 C350 Sc7 83.8(11) .
C351 C350 Sc7 91.3(11) .
C349 C350 Sc7 60.2(7) .
C350 C351 C369 110.1(13) .
C350 C351 C352 119.3(6) .
C369 C351 C352 119.7(6) .
C350 C351 Sc7 58.6(9) .
C369 C351 Sc7 98.6(13) .
C352 C351 Sc7 80.9(8) .
C342 C352 C353 119.1(5) .
C342 C352 C351 119.2(5) .
C353 C352 C351 119.0(5) .
C354 C353 C371 109.4(13) .
C354 C353 C352 120.0(6) .
C371 C353 C352 120.1(6) .
C353 C354 C355 119.9(6) .
C353 C354 C373 103.8(14) .
C355 C354 C373 119.4(6) .
C356 C355 C354 119.7(5) .
C356 C355 C343 118.7(5) .
C354 C355 C343 118.8(5) .
C357 C356 C355 120.2(6) .
C357 C356 C375 107.8(14) .
C355 C356 C375 119.4(6) .
C377 C357 C356 111.0(14) .
C377 C357 C358 119.7(6) .
C356 C357 C358 120.3(6) .
C359 C358 C357 119.0(5) .
C359 C358 C344 118.8(5) .
C357 C358 C344 118.6(5) .
C379 C359 C358 120.0(6) .
C379 C359 C360 103.2(14) .
C358 C359 C360 119.8(6) .
C361 C360 C359 109.4(13) .
C361 C360 C346 120.6(6) .
C359 C360 C346 120.0(6) .
C360 C361 C380 109.8(14) .
C360 C361 C362 120.1(6) .
C380 C361 C362 119.7(6) .
C332 C362 C361 119.0(5) .
C332 C362 C363 118.9(5) .
C361 C362 C363 118.4(5) .
C347 C363 C364 107.6(14) .
C347 C363 C362 120.8(6) .
C364 C363 C362 120.1(6) .
C363 C364 C334 120.0(6) .
C363 C364 C365 106.6(14) .
C334 C364 C365 119.8(6) .
C348 C365 C366 120.0(6) .
C348 C365 C364 110.4(14) .
C366 C365 C364 119.6(6) .
C348 C365 Sc7 62.6(10) .
C366 C365 Sc7 78.7(8) .
C364 C365 Sc7 98.3(14) .
C367 C366 C365 119.3(5) .
C367 C366 C336 118.9(5) .
C365 C366 C336 119.2(5) .
C367 C366 Sc7 73.2(8) .
C365 C366 Sc7 70.2(8) .
C336 C366 Sc7 112.3(9) .
C368 C367 C350 110.6(13) .
C368 C367 C366 120.6(6) .
C350 C367 C366 120.4(6) .
C368 C367 Sc7 102.5(14) .
C350 C367 Sc7 64.3(9) .
C366 C367 Sc7 76.2(8) .
C367 C368 C369 107.2(15) .
C367 C368 C338 119.4(6) .
C369 C368 C338 119.6(6) .
C368 C369 C351 107.0(14) .
C368 C369 C370 120.2(6) .
C351 C369 C370 120.2(6) .
C371 C370 C369 119.1(5) .
C371 C370 C340 119.1(5) .
C369 C370 C340 118.9(5) .
C370 C371 C372 120.3(6) .
C370 C371 C353 120.1(6) .
C372 C371 C353 109.6(13) .
C373 C372 C371 103.9(14) .
C373 C372 C322 120.1(6) .
C371 C372 C322 120.1(6) .
C372 C373 C374 120.4(6) .
C372 C373 C354 112.8(13) .
C374 C373 C354 119.5(6) .
C373 C374 C375 120.0(5) .
C373 C374 C324 118.8(5) .
C375 C374 C324 118.8(5) .
C374 C375 C376 119.9(6) .
C374 C375 C356 119.4(6) .
C376 C375 C356 105.0(14) .
C377 C376 C326 119.5(6) .
C377 C376 C375 112.2(13) .
C326 C376 C375 119.6(6) .
C357 C377 C376 103.9(14) .
C357 C377 C378 120.4(6) .
C376 C377 C378 120.7(6) .
C377 C378 C379 119.1(5) .
C377 C378 C328 118.5(5) .
C379 C378 C328 118.7(5) .
C377 C378 Sc8 109.7(9) .
C379 C378 Sc8 86.2(8) .
C328 C378 Sc8 56.0(8) .
C380 C379 C359 113.7(13) .
C380 C379 C378 120.3(5) .
C359 C379 C378 119.8(5) .
C379 C380 C361 103.4(15) .
C379 C380 C330 120.3(6) .
C361 C380 C330 120.5(6) .
C205 C201 C209 106.9(7) .
C205 C201 C202 103.2(14) .
C209 C201 C202 106.5(7) .
C205 C201 C201 107.3(11) 3_565
C209 C201 C201 119.4(15) 3_565
C202 C201 C201 112.2(12) 3_565
C203 C202 C212 120.1(6) .
C203 C202 C201 109.2(13) .
C212 C202 C201 125.3(7) .
C203 C202 Sc5 79.6(11) .
C212 C202 Sc5 59.1(8) .
C201 C202 Sc5 112.8(10) .
C204 C205 C206 119.6(6) .
C204 C205 C201 105.4(13) .
C206 C205 C201 125.0(7) .
C204 C205 Sc6 81.0(11) .
C206 C205 Sc6 53.5(8) .
C201 C205 Sc6 110.4(9) .
C208 C209 C210 120.0(6) .
C208 C209 C201 120.3(6) .
C210 C209 C201 119.7(6) .
C215 C203 C202 120.2(6) .
C215 C203 C204 119.9(6) .
C202 C203 C204 106.5(17) .
C215 C203 Sc5 66.5(8) .
C202 C203 Sc5 68.4(11) .
C204 C203 Sc5 102.6(16) .
C218 C204 C205 120.1(6) .
C218 C204 C203 119.2(6) .
C205 C204 C203 113.5(15) .
C218 C204 Sc6 67.2(9) .
C205 C204 Sc6 68.5(10) .
C203 C204 Sc6 111.8(17) .
C220 C206 C207 119.6(5) .
C220 C206 C205 118.7(5) .
C207 C206 C205 117.9(7) .
C220 C206 Sc6 67.3(8) .
C207 C206 Sc6 90.3(9) .
C205 C206 Sc6 93.3(10) .
C208 C207 C206 119.0(6) .
C208 C207 C223 105.7(19) .
C206 C207 C223 119.2(6) .
C208 C207 Sc6 97.0(15) .
C206 C207 Sc6 55.5(8) .
C223 C207 Sc6 81.5(12) .
C209 C208 C207 121.7(8) .
C209 C208 C225 119.5(6) .
C207 C208 C225 110.7(17) .
C211 C210 C209 122.4(8) .
C211 C210 C227 111.1(17) .
C209 C210 C227 119.9(6) .
C210 C211 C229 103.5(19) .
C210 C211 C212 119.1(6) .
C229 C211 C212 119.4(6) .
C210 C211 Sc5 95.5(14) .
C229 C211 Sc5 84.9(12) .
C212 C211 Sc5 52.2(8) .
C213 C212 C202 119.3(6) .
C213 C212 C211 119.0(5) .
C202 C212 C211 117.1(7) .
C213 C212 Sc5 67.2(9) .
C202 C212 Sc5 86.1(10) .
C211 C212 Sc5 95.8(10) .
C212 C213 C231 120.7(6) .
C212 C213 C214 120.1(6) .
C231 C213 C214 110.2(17) .
C212 C213 Sc5 73.5(9) .
C231 C213 Sc5 88.1(16) .
C214 C213 Sc5 79.2(14) .
C233 C214 C215 119.6(6) .
C233 C214 C213 106.0(18) .
C215 C214 C213 119.5(6) .
C233 C214 Sc5 90.0(16) .
C215 C214 Sc5 79.0(9) .
C213 C214 Sc5 62.7(13) .
C203 C215 C214 119.1(5) .
C203 C215 C216 119.4(5) .
C214 C215 C216 119.3(5) .
C203 C215 Sc5 81.5(8) .
C214 C215 Sc5 66.2(8) .
C216 C215 Sc5 108.3(10) .
C235 C216 C215 119.4(6) .
C235 C216 C217 110.1(16) .
C215 C216 C217 119.3(6) .
C218 C217 C237 119.5(6) .
C218 C217 C216 119.6(6) .
C237 C217 C216 108.1(16) .
C204 C218 C217 119.8(5) .
C204 C218 C219 119.4(5) .
C217 C218 C219 119.7(5) .
C204 C218 Sc6 82.3(9) .
C217 C218 Sc6 115.1(11) .
C219 C218 Sc6 62.8(9) .
C218 C219 C239 119.0(6) .
C218 C219 C220 119.8(6) .
C239 C219 C220 110.7(16) .
C218 C219 Sc6 83.9(10) .
C239 C219 Sc6 93.4(16) .
C220 C219 Sc6 60.6(12) .
C206 C220 C219 120.2(6) .
C206 C220 C221 120.4(6) .
C219 C220 C221 107.2(17) .
C206 C220 Sc6 72.6(9) .
C219 C220 Sc6 81.6(14) .
C221 C220 Sc6 81.5(14) .
C222 C221 C220 119.3(6) .
C222 C221 C240 119.4(6) .
C220 C221 C240 106.4(17) .
C222 C221 Sc6 81.6(9) .
C220 C221 Sc6 60.6(12) .
C240 C221 Sc6 88.9(17) .
C272 C222 C223 119.4(5) .
C272 C222 C221 118.9(5) .
C223 C222 C221 119.2(5) .
C272 C222 Sc6 108.6(12) .
C223 C222 Sc6 82.4(9) .
C221 C222 Sc6 64.4(8) .
C222 C223 C224 119.5(6) .
C222 C223 C207 120.1(6) .
C224 C223 C207 108.7(18) .
C222 C223 Sc6 66.5(9) .
C224 C223 Sc6 106.7(18) .
C207 C223 Sc6 67.2(11) .
C274 C224 C225 119.4(6) .
C274 C224 C223 120.4(6) .
C225 C224 C223 108.8(18) .
C226 C225 C224 120.2(6) .
C226 C225 C208 119.5(6) .
C224 C225 C208 105.7(18) .
C225 C226 C227 119.0(5) .
C225 C226 C276 119.4(5) .
C227 C226 C276 119.4(5) .
C228 C227 C226 120.2(6) .
C228 C227 C210 107.3(17) .
C226 C227 C210 119.2(6) .
C227 C228 C278 119.6(6) .
C227 C228 C229 105.3(18) .
C278 C228 C229 119.8(6) .
C211 C229 C230 120.8(6) .
C211 C229 C228 112.0(17) .
C230 C229 C228 119.8(6) .
C229 C230 C280 119.4(5) .
C229 C230 C231 118.8(5) .
C280 C230 C231 118.3(5) .
C229 C230 Sc5 81.1(9) .
C280 C230 Sc5 110.0(10) .
C231 C230 Sc5 61.6(8) .
C232 C231 C213 105.7(19) .
C232 C231 C230 119.8(6) .
C213 C231 C230 119.8(6) .
C232 C231 Sc5 86.4(18) .
C213 C231 Sc5 56.7(13) .
C230 C231 Sc5 87.7(9) .
C233 C232 C231 109.6(18) .
C233 C232 C262 119.9(6) .
C231 C232 C262 120.8(6) .
C233 C232 Sc5 71.8(16) .
C231 C232 Sc5 62.8(16) .
C262 C232 Sc5 103.3(11) .
C232 C233 C214 108.4(18) .
C232 C233 C234 120.7(6) .
C214 C233 C234 120.0(6) .
C232 C233 Sc5 78.1(17) .
C214 C233 Sc5 58.1(14) .
C234 C233 Sc5 99.4(10) .
C233 C234 C235 119.0(5) .
C233 C234 C264 118.7(5) .
C235 C234 C264 119.0(5) .
C216 C235 C234 120.2(6) .
C216 C235 C236 103.9(16) .
C234 C235 C236 120.0(6) .
C237 C236 C266 120.4(6) .
C237 C236 C235 112.4(16) .
C266 C236 C235 119.7(6) .
C236 C237 C217 105.1(17) .
C236 C237 C238 119.7(6) .
C217 C237 C238 119.3(6) .
C268 C238 C239 119.7(5) .
C268 C238 C237 118.9(5) .
C239 C238 C237 118.9(5) .
C238 C239 C240 119.8(6) .
C238 C239 C219 119.9(6) .
C240 C239 C219 104.5(18) .
C238 C239 Sc6 100.9(9) .
C240 C239 Sc6 71.4(15) .
C219 C239 Sc6 55.8(13) .
C270 C240 C239 119.6(6) .
C270 C240 C221 120.4(6) .
C239 C240 C221 111.0(17) .
C270 C240 Sc6 101.9(10) .
C239 C240 Sc6 78.5(15) .
C221 C240 Sc6 58.9(14) .
C245 C241 C242 100.6(17) .
C245 C241 C249 119.1(6) .
C242 C241 C249 118.8(6) .
C245 C241 Sc4 67.3(13) .
C242 C241 Sc4 66.2(14) .
C249 C241 Sc4 87.5(8) .
C252 C242 C241 120.9(6) .
C252 C242 C243 119.7(6) .
C241 C242 C243 114.7(14) .
C252 C242 Sc4 91.2(11) .
C241 C242 Sc4 77.6(14) .
C243 C242 Sc4 79.1(14) .
C255 C243 C244 120.0(6) .
C255 C243 C242 119.1(6) .
C244 C243 C242 103.1(17) .
C255 C243 Sc4 90.1(9) .
C244 C243 Sc4 70.4(13) .
C242 C243 Sc4 64.9(14) .
C258 C244 C243 119.6(6) .
C258 C244 C245 120.0(6) .
C243 C244 C245 108.1(16) .
C258 C244 Sc4 91.2(10) .
C243 C244 Sc4 74.6(13) .
C245 C244 Sc4 67.9(14) .
C246 C245 C241 120.6(6) .
C246 C245 C244 119.8(6) .
C241 C245 C244 112.0(15) .
C246 C245 Sc4 89.3(11) .
C241 C245 Sc4 76.7(14) .
C244 C245 Sc4 75.9(15) .
C245 C246 C260 119.0(5) .
C245 C246 C247 119.3(5) .
C260 C246 C247 118.9(5) .
C245 C246 Sc4 58.0(9) .
C260 C246 Sc4 99.2(10) .
C247 C246 Sc4 96.3(10) .
C248 C247 C263 111.7(18) .
C248 C247 C246 119.9(6) .
C263 C247 C246 119.6(6) .
C247 C248 C249 120.2(6) .
C247 C248 C265 104.8(18) .
C249 C248 C265 119.6(6) .
C250 C249 C248 119.3(5) .
C250 C249 C241 118.5(5) .
C248 C249 C241 118.5(5) .
C250 C249 Sc4 94.8(9) .
C248 C249 Sc4 95.8(9) .
C241 C249 Sc4 60.5(7) .
C251 C250 C267 108.8(18) .
C251 C250 C249 120.8(6) .
C267 C250 C249 120.5(6) .
C250 C251 C269 110.0(18) .
C250 C251 C252 119.6(6) .
C269 C251 C252 119.7(6) .
C242 C252 C253 119.9(5) .
C242 C252 C251 119.0(5) .
C253 C252 C251 118.8(5) .
C242 C252 Sc4 56.4(10) .
C253 C252 Sc4 101.2(10) .
C251 C252 Sc4 97.3(10) .
C271 C253 C252 120.2(6) .
C271 C253 C254 108.9(17) .
C252 C253 C254 119.6(6) .
C273 C254 C255 120.3(6) .
C273 C254 C253 108.8(17) .
C255 C254 C253 119.4(6) .
C254 C255 C243 119.2(5) .
C254 C255 C256 119.6(5) .
C243 C255 C256 119.1(5) .
C254 C255 Sc4 97.9(9) .
C243 C255 Sc4 59.2(8) .
C256 C255 Sc4 98.2(10) .
C275 C256 C257 112.9(15) .
C275 C256 C255 119.5(6) .
C257 C256 C255 119.7(6) .
C277 C257 C258 119.7(6) .
C277 C257 C256 106.3(16) .
C258 C257 C256 119.7(6) .
C244 C258 C259 119.0(5) .
C244 C258 C257 119.3(5) .
C259 C258 C257 119.3(5) .
C244 C258 Sc4 57.8(8) .
C259 C258 Sc4 96.2(9) .
C257 C258 Sc4 100.4(9) .
C260 C259 C258 119.8(6) .
C260 C259 C279 108.5(17) .
C258 C259 C279 119.8(6) .
C259 C260 C261 106.8(17) .
C259 C260 C246 120.3(6) .
C261 C260 C246 120.5(6) .
C260 C261 C280 109.7(18) .
C260 C261 C262 119.7(6) .
C280 C261 C262 120.1(6) .
C261 C262 C232 118.7(5) .
C261 C262 C263 118.9(5) .
C232 C262 C263 118.8(5) .
C264 C263 C247 105.0(19) .
C264 C263 C262 120.4(6) .
C247 C263 C262 120.3(6) .
C263 C264 C265 109.4(17) .
C263 C264 C234 120.1(6) .
C265 C264 C234 119.8(6) .
C266 C265 C264 120.1(6) .
C266 C265 C248 120.2(6) .
C264 C265 C248 108.9(16) .
C265 C266 C236 119.6(5) .
C265 C266 C267 119.0(5) .
C236 C266 C267 118.8(5) .
C250 C267 C268 104.9(17) .
C250 C267 C266 119.3(6) .
C268 C267 C266 119.4(6) .
C238 C268 C269 119.6(6) .
C238 C268 C267 120.3(6) .
C269 C268 C267 111.8(17) .
C251 C269 C268 104.2(19) .
C251 C269 C270 120.3(6) .
C268 C269 C270 119.7(6) .
C240 C270 C269 119.5(5) .
C240 C270 C271 119.0(5) .
C269 C270 C271 118.4(5) .
C272 C271 C253 105.3(19) .
C272 C271 C270 119.6(6) .
C253 C271 C270 119.8(6) .
C271 C272 C222 120.6(6) .
C271 C272 C273 111.3(17) .
C222 C272 C273 120.5(6) .
C254 C273 C272 105.3(19) .
C254 C273 C274 119.4(6) .
C272 C273 C274 119.4(6) .
C224 C274 C275 119.1(5) .
C224 C274 C273 119.1(5) .
C275 C274 C273 118.7(5) .
C256 C275 C276 101.6(17) .
C256 C275 C274 120.1(6) .
C276 C275 C274 120.1(6) .
C275 C276 C226 119.4(6) .
C275 C276 C277 113.2(16) .
C226 C276 C277 119.6(6) .
C257 C277 C278 120.0(6) .
C257 C277 C276 105.5(17) .
C278 C277 C276 119.9(6) .
C279 C278 C277 119.1(5) .
C279 C278 C228 119.3(5) .
C277 C278 C228 118.9(5) .
C280 C279 C278 119.7(6) .
C280 C279 C259 108.5(18) .
C278 C279 C259 119.9(6) .
C279 C280 C261 106.5(18) .
C279 C280 C230 120.3(6) .
C261 C280 C230 120.5(6) .
C109 C101 C105 104.5(8) .
C109 C101 C102 104.3(8) .
C105 C101 C102 95(2) .
C109 C101 C101 102(2) 3_565
C105 C101 C101 117(2) 3_565
C102 C101 C101 132(2) 3_565
C103 C102 C112 119.3(6) .
C103 C102 C101 115(2) .
C112 C102 C101 123.0(9) .
C103 C102 Sc3 76.7(18) .
C112 C102 Sc3 61.2(11) .
C101 C102 Sc3 118.4(16) .
C104 C105 C106 119.4(6) .
C104 C105 C101 113(2) .
C106 C105 C101 123.3(8) .
C104 C105 Sc2 73.8(17) .
C106 C105 Sc2 59.5(11) .
C101 C105 Sc2 120.3(16) .
C110 C109 C108 120.3(6) .
C110 C109 C101 119.7(8) .
C108 C109 C101 120.0(8) .
C102 C103 C115 120.1(7) .
C102 C103 C104 106(3) .
C115 C103 C104 118.7(7) .
C102 C103 Sc3 71.2(18) .
C115 C103 Sc3 60.2(11) .
C104 C103 Sc3 105(3) .
C118 C104 C105 119.7(7) .
C118 C104 C103 119.3(6) .
C105 C104 C103 109(3) .
C118 C104 Sc2 56.7(12) .
C105 C104 Sc2 75.0(18) .
C103 C104 Sc2 110(3) .
C120 C106 C105 119.8(6) .
C120 C106 C107 118.9(6) .
C105 C106 C107 117.8(8) .
C120 C106 Sc2 60.8(11) .
C105 C106 Sc2 88.1(12) .
C107 C106 Sc2 103.6(13) .
C108 C107 C123 96(3) .
C108 C107 C106 118.3(7) .
C123 C107 C106 118.7(7) .
C109 C108 C107 120.6(9) .
C109 C108 C125 119.6(6) .
C107 C108 C125 117(2) .
C109 C110 C111 121.0(9) .
C109 C110 C127 119.8(6) .
C111 C110 C127 116(2) .
C110 C111 C129 100(3) .
C110 C111 C112 119.0(7) .
C129 C111 C112 119.1(7) .
C110 C111 Sc3 95(2) .
C129 C111 Sc3 83.3(18) .
C112 C111 Sc3 50.7(10) .
C113 C112 C111 119.0(6) .
C113 C112 C102 119.0(6) .
C111 C112 C102 117.9(8) .
C113 C112 Sc3 66.4(9) .
C111 C112 Sc3 99.5(12) .
C102 C112 Sc3 84.6(12) .
C112 C113 C131 119.8(7) .
C112 C113 C114 119.1(8) .
C131 C113 C114 98(3) .
C112 C113 Sc3 75.5(11) .
C131 C113 Sc3 82(2) .
C114 C113 Sc3 64(2) .
C115 C114 C113 118.9(6) .
C115 C114 C133 118.9(6) .
C113 C114 C133 121.4(17) .
C115 C114 Sc3 82.6(17) .
C113 C114 Sc3 75(2) .
C133 C114 Sc3 103(3) .
C114 C115 C103 119.7(6) .
C114 C115 C116 119.5(6) .
C103 C115 C116 119.0(5) .
C114 C115 Sc3 58.9(17) .
C103 C115 Sc3 86.8(11) .
C116 C115 Sc3 111.8(14) .
C115 C116 C135 119.5(7) .
C115 C116 C117 118.4(7) .
C135 C116 C117 102(3) .
C118 C117 C137 119.6(6) .
C118 C117 C116 119.3(6) .
C137 C117 C116 113(3) .
C104 C118 C117 120.0(6) .
C104 C118 C119 119.4(5) .
C117 C118 C119 119.4(6) .
C104 C118 Sc2 91.0(13) .
C117 C118 Sc2 106.2(16) .
C119 C118 Sc2 62.5(12) .
C118 C119 C139 119.4(7) .
C118 C119 C120 119.2(7) .
C139 C119 C120 109(3) .
C118 C119 Sc2 78.4(13) .
C139 C119 Sc2 86(3) .
C120 C119 Sc2 70(2) .
C106 C120 C119 120.0(6) .
C106 C120 C121 120.0(6) .
C119 C120 C121 107(3) .
C106 C120 Sc2 81.6(12) .
C119 C120 Sc2 68(2) .
C121 C120 Sc2 83(3) .
C122 C121 C120 119.6(6) .
C122 C121 C140 119.1(7) .
C120 C121 C140 109(3) .
C122 C121 Sc2 92.4(13) .
C120 C121 Sc2 60(2) .
C140 C121 Sc2 82(3) .
C121 C122 C123 119.8(6) .
C121 C122 C172 119.0(6) .
C123 C122 C172 119.5(6) .
C121 C122 Sc2 56.9(12) .
C123 C122 Sc2 88.7(14) .
C172 C122 Sc2 112.1(14) .
C122 C123 C107 119.9(6) .
C122 C123 C124 119.2(6) .
C107 C123 C124 116(2) .
C174 C124 C125 119.1(6) .
C174 C124 C123 119.5(7) .
C125 C124 C123 105(3) .
C126 C125 C124 119.6(6) .
C126 C125 C108 118.7(7) .
C124 C125 C108 103(3) .
C176 C126 C125 120.1(6) .
C176 C126 C127 119.7(6) .
C125 C126 C127 118.4(6) .
C126 C127 C128 119.3(7) .
C126 C127 C110 118.4(7) .
C128 C127 C110 101(3) .
C178 C128 C127 119.3(6) .
C178 C128 C129 119.8(6) .
C127 C128 C129 109(3) .
C130 C129 C111 120.1(6) .
C130 C129 C128 119.4(6) .
C111 C129 C128 112(3) .
C129 C130 C131 119.9(6) .
C129 C130 C180 119.2(6) .
C131 C130 C180 119.2(6) .
C129 C130 Sc3 86.4(12) .
C131 C130 Sc3 59.3(11) .
C180 C130 Sc3 112.6(13) .
C130 C131 C113 119.4(6) .
C130 C131 C132 118.6(7) .
C113 C131 C132 108(3) .
C130 C131 Sc3 89.8(13) .
C113 C131 Sc3 61.5(19) .
C132 C131 Sc3 81(3) .
C162 C132 C133 119.6(6) .
C162 C132 C131 119.4(6) .
C133 C132 C131 115(3) .
C162 C132 Sc3 101.7(17) .
C133 C132 Sc3 78(2) .
C131 C132 Sc3 66(3) .
C132 C133 C114 93(3) .
C132 C133 C134 118.3(7) .
C114 C133 C134 118.2(8) .
C132 C133 Sc3 70(2) .
C114 C133 Sc3 45(2) .
C134 C133 Sc3 94.7(10) .
C164 C134 C135 119.9(6) .
C164 C134 C133 118.8(6) .
C135 C134 C133 118.5(6) .
C134 C135 C136 119.6(6) .
C134 C135 C116 119.5(6) .
C136 C135 C116 113(3) .
C166 C136 C135 119.5(7) .
C166 C136 C137 119.4(6) .
C135 C136 C137 106(3) .
C138 C137 C117 119.4(7) .
C138 C137 C136 119.5(6) .
C117 C137 C136 106(3) .
C168 C138 C137 119.4(6) .
C168 C138 C139 119.5(6) .
C137 C138 C139 119.1(6) .
C138 C139 C140 119.6(6) .
C138 C139 C119 119.5(6) .
C140 C139 C119 108(3) .
C138 C139 Sc2 95.5(13) .
C140 C139 Sc2 80(3) .
C119 C139 Sc2 57(2) .
C170 C140 C139 119.4(7) .
C170 C140 C121 119.7(6) .
C139 C140 C121 107(3) .
C170 C140 Sc2 100.6(14) .
C139 C140 Sc2 67(3) .
C121 C140 Sc2 65(3) .
C149 C141 C145 119.4(6) .
C149 C141 C142 119.2(6) .
C145 C141 C142 109(3) .
C149 C141 Sc1 89.1(13) .
C145 C141 Sc1 72(2) .
C142 C141 Sc1 72(2) .
C152 C142 C143 119.2(7) .
C152 C142 C141 119.6(7) .
C143 C142 C141 107(3) .
C152 C142 Sc1 87.0(13) .
C143 C142 Sc1 70(2) .
C141 C142 Sc1 73(2) .
C155 C143 C144 119.4(6) .
C155 C143 C142 119.3(6) .
C144 C143 C142 109(3) .
C155 C143 Sc1 86.4(13) .
C144 C143 Sc1 73(2) .
C142 C143 Sc1 75(2) .
C158 C144 C143 120.1(6) .
C158 C144 C145 119.8(6) .
C143 C144 C145 108(3) .
C158 C144 Sc1 88.1(13) .
C143 C144 Sc1 72(2) .
C145 C144 Sc1 74(2) .
C146 C145 C144 119.4(6) .
C146 C145 C141 119.7(7) .
C144 C145 C141 107(3) .
C146 C145 Sc1 87.6(13) .
C144 C145 Sc1 71(2) .
C141 C145 Sc1 73(3) .
C160 C146 C145 119.8(6) .
C160 C146 C147 119.5(6) .
C145 C146 C147 118.9(6) .
C160 C146 Sc1 95.4(14) .
C145 C146 Sc1 61.1(11) .
C147 C146 Sc1 100.2(12) .
C146 C147 C148 119.1(7) .
C146 C147 C163 119.3(7) .
C148 C147 C163 104(3) .
C149 C148 C147 120.0(6) .
C149 C148 C165 119.7(6) .
C147 C148 C165 111(3) .
C148 C149 C141 119.6(6) .
C148 C149 C150 119.3(6) .
C141 C149 C150 119.2(6) .
C148 C149 Sc1 97.2(13) .
C141 C149 Sc1 60.0(12) .
C150 C149 Sc1 99.4(12) .
C149 C150 C167 119.4(7) .
C149 C150 C151 119.4(7) .
C167 C150 C151 104(3) .
C152 C151 C150 119.4(6) .
C152 C151 C169 119.3(6) .
C150 C151 C169 111(3) .
C153 C152 C151 119.4(6) .
C153 C152 C142 119.6(6) .
C151 C152 C142 119.5(6) .
C153 C152 Sc1 97.4(13) .
C151 C152 Sc1 98.9(14) .
C142 C152 Sc1 61.6(11) .
C152 C153 C154 119.4(6) .
C152 C153 C171 119.8(7) .
C154 C153 C171 108(3) .
C155 C154 C153 119.2(7) .
C155 C154 C173 119.2(7) .
C153 C154 C173 105(3) .
C156 C155 C154 119.6(6) .
C156 C155 C143 119.5(6) .
C154 C155 C143 119.5(6) .
C156 C155 Sc1 97.1(13) .
C154 C155 Sc1 99.7(12) .
C143 C155 Sc1 61.4(12) .
C155 C156 C157 119.6(6) .
C155 C156 C175 119.1(6) .
C157 C156 C175 110(3) .
C158 C157 C177 119.4(6) .
C158 C157 C156 119.6(6) .
C177 C157 C156 110(3) .
C144 C158 C157 119.5(6) .
C144 C158 C159 119.2(6) .
C157 C158 C159 119.0(6) .
C144 C158 Sc1 60.2(12) .
C157 C158 Sc1 95.5(13) .
C159 C158 Sc1 99.2(11) .
C179 C159 C158 119.0(7) .
C179 C159 C160 100(3) .
C158 C159 C160 119.0(7) .
C146 C160 C159 119.6(6) .
C146 C160 C161 119.4(6) .
C159 C160 C161 113(3) .
C162 C161 C180 119.1(7) .
C162 C161 C160 119.0(7) .
C180 C161 C160 108(3) .
C132 C162 C161 120.0(6) .
C132 C162 C163 120.1(6) .
C161 C162 C163 119.2(5) .
C162 C163 C147 119.3(6) .
C162 C163 C164 119.2(6) .
C147 C163 C164 111(3) .
C134 C164 C165 120.0(6) .
C134 C164 C163 119.5(6) .
C165 C164 C163 107(3) .
C166 C165 C148 119.4(7) .
C166 C165 C164 119.3(6) .
C148 C165 C164 106(3) .
C136 C166 C167 119.8(6) .
C136 C166 C165 119.2(5) .
C167 C166 C165 119.4(6) .
C166 C167 C150 119.6(6) .
C166 C167 C168 119.4(6) .
C150 C167 C168 111(3) .
C138 C168 C169 119.5(6) .
C138 C168 C167 119.5(6) .
C169 C168 C167 107(3) .
C170 C169 C168 119.5(6) .
C170 C169 C151 119.7(7) .
C168 C169 C151 107(3) .
C140 C170 C171 119.6(6) .
C140 C170 C169 119.3(6) .
C171 C170 C169 119.5(6) .
C170 C171 C153 119.2(6) .
C170 C171 C172 119.1(6) .
C153 C171 C172 111(3) .
C122 C172 C173 119.7(7) .
C122 C172 C171 119.4(7) .
C173 C172 C171 103(3) .
C174 C173 C172 119.3(6) .
C174 C173 C154 119.3(6) .
C172 C173 C154 113(3) .
C173 C174 C175 119.6(6) .
C173 C174 C124 119.4(6) .
C175 C174 C124 119.2(6) .
C174 C175 C156 119.5(7) .
C174 C175 C176 119.0(7) .
C156 C175 C176 103(3) .
C126 C176 C177 119.3(6) .
C126 C176 C175 119.2(6) .
C177 C176 C175 114(3) .
C178 C177 C157 119.6(7) .
C178 C177 C176 119.0(7) .
C157 C177 C176 103(3) .
C128 C178 C179 119.8(6) .
C128 C178 C177 119.2(6) .
C179 C178 C177 119.4(6) .
C178 C179 C159 119.4(6) .
C178 C179 C180 119.5(6) .
C159 C179 C180 116(3) .
C130 C180 C179 119.2(7) .
C130 C180 C161 119.2(7) .
C179 C180 C161 103(3) .
O11B Na O31B 99.9(6) .
O11B Na O12B 66.7(6) .
O31B Na O12B 156.7(6) .
O11B Na O22B 162.2(6) .
O31B Na O22B 97.7(6) .
O12B Na O22B 97.4(6) .
O11B Na O21B 108.8(6) .
O31B Na O21B 105.7(7) .
O12B Na O21B 96.9(6) .
O22B Na O21B 63.6(6) .
O21A Na O11A 104.1(6) .
O21A Na O32A 99.2(6) .
O11A Na O32A 155.7(6) .
O21A Na O31A 101.1(6) .
O11A Na O31A 103.7(6) .
O32A Na O31A 64.6(6) .
O21A Na O22A 65.4(6) .
O11A Na O22A 101.5(6) .
O32A Na O22A 94.3(6) .
O31A Na O22A 153.7(6) .
O21A Na O12A 159.0(7) .
O11A Na O12A 63.8(6) .
O32A Na O12A 95.8(6) .
O31A Na O12A 98.6(5) .
O22A Na O12A 99.0(6) .
O11B Na O32B 91.8(5) .
O31B Na O32B 67.1(6) .
O12B Na O32B 93.5(6) .
O22B Na O32B 97.3(6) .
O21B Na O32B 159.2(6) .
C31A N21 C21A 104.9(18) .
C11B N21 C31B 106.0(17) .
C11B N21 C21B 124.3(16) .
C31B N21 C21B 103.1(16) .
C31A N21 C11A 112.9(17) .
C21A N21 C11A 117.3(17) .
C31A N21 Na 115.1(11) .
C21A N21 Na 104.0(12) .
C11B N21 Na 102.1(10) .
C31B N21 Na 108.6(12) .
C21B N21 Na 112.1(11) .
C11A N21 Na 102.8(11) .
C26B N22 C36B 114.5(18) .
C16A N22 C36A 115.0(18) .
C26B N22 C16B 107.5(19) .
C36B N22 C16B 110.2(17) .
C16A N22 C26A 113.5(19) .
C36A N22 C26A 112.1(18) .
C12A C11A N21 111(2) .
O11A C12A C11A 114(2) .
C12A O11A C13A 117.2(17) .
C12A O11A Na 117.1(15) .
C13A O11A Na 116.9(12) .
O11A C13A C14A 109.8(12) .
O12A C14A C13A 107.4(13) .
C14A O12A C15A 115.2(18) .
C14A O12A Na 105.9(11) .
C15A O12A Na 120.8(15) .
O12A C15A C16A 109(2) .
N22 C16A C15A 109(2) .
N21 C21A C22A 111(2) .
O21A C22A C21A 101(2) .
C22A O21A C23A 110(3) .
C22A O21A Na 124.1(17) .
C23A O21A Na 119(2) .
C24A C23A O21A 108(3) .
C23A C24A O22A 126(3) .
C25A O22A C24A 117(2) .
C25A O22A Na 127.9(17) .
C24A O22A Na 107.5(17) .
O22A C25A C26A 113(2) .
C25A C26A N22 111(2) .
N21 C31A C32A 107.2(19) .
O31A C32A C31A 113(2) .
C32A O31A C33A 113(3) .
C32A O31A Na 123.1(17) .
C33A O31A Na 119(2) .
O31A C33A C34A 114(4) .
O32A C34A C33A 105(3) .
C35A O32A C34A 106(2) .
C35A O32A Na 125.2(16) .
C34A O32A Na 114.5(18) .
O32A C35A C36A 114(2) .
C35A C36A N22 112(2) .
C12B C11B N21 114(2) .
C11B C12B O11B 103.5(19) .
C12B O11B Na 117.7(13) .
C15B O12B Na 123.7(15) .
C16B C15B O12B 114(2) .
C15B C16B N22 110(2) .
N21 C21B C22B 113(2) .
O21B C22B C21B 118(3) .
C23B O21B C22B 108(3) .
C23B O21B Na 121(2) .
C22B O21B Na 120.1(18) .
O21B C23B C24B 111(3) .
O22B C24B C23B 100(3) .
C24B O22B C25B 108.2(19) .
C24B O22B Na 115.4(17) .
C25B O22B Na 119.2(14) .
C26B C25B O22B 114(2) .
N22 C26B C25B 109(2) .
N21 C31B C32B 118(2) .
C31B C32B O31B 105(2) .
C33B O31B C32B 112(2) .
C33B O31B Na 115(2) .
C32B O31B Na 125.6(15) .
C34B C33B O31B 110(4) .
C33B C34B O32B 116(4) .
C35B O32B C34B 118(2) .
C35B O32B Na 128.0(16) .
C34B O32B Na 98.4(16) .
O32B C35B C36B 116(3) .
C35B C36B N22 112(2) .
C2S C1S C6S 120.0 .
C2S C1S Cl1 120.3(2) .
C6S C1S Cl1 119.67(19) .
C3S C2S C1S 120.0 .
C3S C2S Cl2 119.74(15) .
C1S C2S Cl2 119.77(16) .
C2S C3S C4S 120.0 .
C3S C4S C5S 120.0 .
C6S C5S C4S 120.0 .
C5S C6S C1S 120.0 .
C12S C11S C16S 120.0 .
C12S C11S Cl3 120.3(2) .
C16S C11S Cl3 119.7(3) .
C11S C12S C13S 120.0 .
C11S C12S Cl4 119.7(2) .
C13S C12S Cl4 119.6(2) .
C12S C13S C14S 120.0 .
C13S C14S C15S 120.0 .
C16S C15S C14S 120.0 .
C15S C16S C11S 120.0 .
C22S C21S C26S 120.0 .
C22S C21S Cl5 120.1(3) .
C26S C21S Cl5 119.7(3) .
C23S C22S C21S 120.0 .
C23S C22S Cl6 119.6(2) .
C21S C22S Cl6 119.5(2) .
C22S C23S C24S 120.0 .
C23S C24S C25S 120.0 .
C26S C25S C24S 120.0 .
C25S C26S C21S 120.0 .
C32S C31S C36S 120.0 .
C32S C31S Cl7 120.0(3) .
C36S C31S Cl7 119.6(3) .
C33S C32S C31S 120.0 .
C33S C32S Cl8 119.4(2) .
C31S C32S Cl8 119.4(3) .
C32S C33S C34S 120.0 .
C35S C34S C33S 120.0 .
C36S C35S C34S 120.0 .
C35S C36S C31S 120.0 .
C42S C41S C46S 120.0 .
C42S C41S Cl9 120.2(2) .
C46S C41S Cl9 119.7(3) .
C41S C42S C43S 120.0 .
C41S C42S Cl10 119.5(2) .
C43S C42S Cl10 119.5(2) .
C44S C43S C42S 120.0 .
C43S C44S C45S 120.0 .
C46S C45S C44S 120.0 .
C45S C46S C41S 120.0 .
C52S C51S C56S 120.0 .
C52S C51S Cl11 120.1(3) .
C56S C51S Cl11 119.6(3) .
C51S C52S C53S 120.0 .
C51S C52S Cl12 119.5(2) .
C53S C52S Cl12 119.5(2) .
C54S C53S C52S 120.0 .
C53S C54S C55S 120.0 .
C56S C55S C54S 120.0 .
C55S C56S C51S 120.0 .

loop_
_geom_bond_atom_site_label_1
_geom_bond_atom_site_label_2
_geom_bond_distance
_geom_bond_site_symmetry_2
N3 Sc7 2.053(8) .
N3 Sc9 2.057(8) .
N3 Sc8 2.059(8) .
Sc7 C349 2.134(17) .
Sc7 C348 2.345(16) .
Sc7 C350 2.447(16) .
Sc7 C341 2.523(16) .
Sc7 C365 2.63(2) .
Sc7 C347 2.674(18) .
Sc7 C367 2.70(2) .
Sc7 C366 2.739(19) .
Sc7 C345 2.80(2) .
Sc7 C346 2.838(18) .
Sc7 C351 2.867(18) .
Sc8 C329 2.081(19) .
Sc8 C311 2.223(18) .
Sc8 C330 2.289(18) .
Sc8 C328 2.36(2) .
Sc8 C310 2.44(2) .
Sc8 C312 2.462(17) .
Sc8 C327 2.62(2) .
Sc8 C331 2.678(17) .
Sc8 C313 2.769(17) .
Sc8 C378 2.835(19) .
Sc8 Sc9 3.066(4) .
Sc9 C323 2.13(2) .
Sc9 C307 2.255(17) .
Sc9 C322 2.320(19) .
Sc9 C306 2.424(18) .
Sc9 C324 2.45(2) .
Sc9 C308 2.483(19) .
Sc9 C321 2.677(17) .
Sc9 C325 2.70(2) .
Sc9 C320 2.721(17) .
N2 Sc4 2.053(8) .
N2 Sc6 2.057(8) .
N2 Sc5 2.059(8) .
Sc4 C242 2.23(3) .
Sc4 C245 2.25(2) .
Sc4 C244 2.36(2) .
Sc4 C241 2.38(2) .
Sc4 C243 2.41(2) .
Sc4 C246 2.66(2) .
Sc4 C252 2.67(2) .
Sc4 C249 2.73(2) .
Sc4 C258 2.79(2) .
Sc4 C255 2.81(2) .
Sc5 C213 2.08(2) .
Sc5 C212 2.16(2) .
Sc5 C214 2.30(2) .
Sc5 C215 2.47(2) .
Sc5 C231 2.49(2) .
Sc5 C202 2.518(18) .
Sc5 C203 2.66(2) .
Sc5 C233 2.71(3) .
Sc5 C211 2.727(18) .
Sc5 C232 2.79(3) .
Sc5 C230 2.83(2) .
Sc6 C220 2.05(2) .
Sc6 C206 2.12(2) .
Sc6 C221 2.32(2) .
Sc6 C219 2.33(2) .
Sc6 C222 2.55(2) .
Sc6 C207 2.569(19) .
Sc6 C218 2.60(2) .
Sc6 C205 2.632(17) .
Sc6 C240 2.71(3) .
Sc6 C223 2.76(2) .
Sc6 C204 2.79(2) .
N1 Sc1 2.053(8) .
N1 Sc3 2.056(8) .
N1 Sc2 2.059(8) .
Sc1 C143 2.36(4) .
Sc1 C144 2.36(4) .
Sc1 C145 2.41(4) .
Sc1 C142 2.41(4) .
Sc1 C141 2.42(4) .
Sc1 C155 2.68(4) .
Sc1 C158 2.72(4) .
Sc1 C152 2.74(4) .
Sc1 C146 2.75(4) .
Sc1 C149 2.79(4) .
Sc2 C119 2.02(4) .
Sc2 C120 2.04(4) .
Sc2 C118 2.23(4) .
Sc2 C106 2.31(4) .
Sc2 C121 2.35(4) .
Sc2 C139 2.40(4) .
Sc2 C140 2.57(4) .
Sc2 C104 2.67(3) .
Sc2 C105 2.68(3) .
Sc2 C122 2.80(4) .
Sc2 Sc3 3.063(4) .
Sc3 C114 1.97(5) .
Sc3 C113 2.13(3) .
Sc3 C112 2.25(3) .
Sc3 C115 2.28(4) .
Sc3 C131 2.40(4) .
Sc3 C102 2.55(3) .
Sc3 C132 2.59(5) .
Sc3 C103 2.62(3) .
Sc3 C133 2.69(3) .
Sc3 C130 2.78(4) .
Sc3 C111 2.86(3) .
C309 C301 1.560(8) .
C309 C308 1.560(8) .
C309 C310 1.563(8) .
C309 C309 1.644(19) 3_565
C301 C302 1.423(10) .
C301 C305 1.426(10) .
C308 C325 1.431(10) .
C308 C307 1.467(9) .
C310 C327 1.426(10) .
C310 C311 1.462(10) .
C302 C303 1.423(8) .
C302 C312 1.436(7) .
C303 C304 1.424(8) .
C303 C315 1.449(7) .
C304 C305 1.432(8) .
C304 C318 1.446(7) .
C305 C306 1.431(7) .
C306 C320 1.443(7) .
C306 C307 1.453(7) .
C307 C323 1.439(8) .
C311 C329 1.437(8) .
C311 C312 1.450(7) .
C312 C313 1.447(7) .
C313 C314 1.439(8) .
C313 C331 1.441(8) .
C314 C315 1.437(7) .
C314 C333 1.438(8) .
C315 C316 1.438(7) .
C316 C317 1.429(8) .
C316 C335 1.446(8) .
C317 C337 1.440(8) .
C317 C318 1.447(7) .
C318 C319 1.431(7) .
C319 C320 1.444(8) .
C319 C339 1.446(8) .
C320 C321 1.441(8) .
C321 C322 1.437(7) .
C321 C340 1.447(8) .
C322 C323 1.442(7) .
C322 C372 1.445(7) .
C323 C324 1.437(8) .
C324 C325 1.439(8) .
C324 C374 1.443(7) .
C325 C326 1.441(7) .
C326 C327 1.439(7) .
C326 C376 1.441(7) .
C327 C328 1.428(8) .
C328 C329 1.431(8) .
C328 C378 1.446(7) .
C329 C330 1.444(7) .
C330 C331 1.438(7) .
C330 C380 1.444(7) .
C331 C332 1.444(8) .
C332 C333 1.434(8) .
C332 C362 1.439(7) .
C333 C334 1.447(7) .
C334 C335 1.433(7) .
C334 C364 1.438(7) .
C335 C336 1.444(8) .
C336 C337 1.439(8) .
C336 C366 1.444(7) .
C337 C338 1.437(7) .
C338 C339 1.435(7) .
C338 C368 1.450(7) .
C339 C340 1.437(8) .
C340 C370 1.443(7) .
C341 C342 1.443(8) .
C341 C345 1.443(8) .
C341 C349 1.444(7) .
C342 C343 1.433(8) .
C342 C352 1.438(7) .
C343 C344 1.431(8) .
C343 C355 1.445(7) .
C344 C345 1.433(8) .
C344 C358 1.443(7) .
C345 C346 1.438(7) .
C346 C360 1.443(7) .
C346 C347 1.444(7) .
C347 C363 1.433(8) .
C347 C348 1.438(8) .
C348 C365 1.439(8) .
C348 C349 1.443(7) .
C349 C350 1.441(7) .
C350 C367 1.435(8) .
C350 C351 1.441(8) .
C351 C369 1.441(8) .
C351 C352 1.444(7) .
C352 C353 1.442(7) .
C353 C354 1.437(8) .
C353 C371 1.439(8) .
C354 C355 1.440(7) .
C354 C373 1.444(8) .
C355 C356 1.438(7) .
C356 C357 1.435(8) .
C356 C375 1.449(8) .
C357 C377 1.435(8) .
C357 C358 1.442(7) .
C358 C359 1.440(7) .
C359 C379 1.439(8) .
C359 C360 1.441(8) .
C360 C361 1.437(8) .
C361 C380 1.438(8) .
C361 C362 1.441(7) .
C362 C363 1.444(7) .
C363 C364 1.435(8) .
C364 C365 1.444(8) .
C365 C366 1.440(7) .
C366 C367 1.436(7) .
C367 C368 1.433(8) .
C368 C369 1.433(8) .
C369 C370 1.443(7) .
C370 C371 1.435(7) .
C371 C372 1.437(8) .
C372 C373 1.436(8) .
C373 C374 1.437(7) .
C374 C375 1.438(7) .
C375 C376 1.445(8) .
C376 C377 1.437(8) .
C377 C378 1.439(7) .
C378 C379 1.441(7) .
C379 C380 1.432(8) .
C201 C205 1.549(8) .
C201 C209 1.550(8) .
C201 C202 1.551(8) .
C201 C201 1.638(19) 3_565
C202 C203 1.433(8) .
C202 C212 1.441(8) .
C205 C204 1.439(8) .
C205 C206 1.447(8) .
C209 C208 1.428(8) .
C209 C210 1.430(8) .
C203 C215 1.430(7) .
C203 C204 1.445(8) .
C204 C218 1.430(7) .
C206 C220 1.430(7) .
C206 C207 1.444(7) .
C207 C208 1.437(8) .
C207 C223 1.447(8) .
C208 C225 1.444(8) .
C210 C211 1.426(8) .
C210 C227 1.439(8) .
C211 C229 1.433(8) .
C211 C212 1.452(7) .
C212 C213 1.429(7) .
C213 C231 1.436(8) .
C213 C214 1.447(8) .
C214 C233 1.436(8) .
C214 C215 1.438(7) .
C215 C216 1.440(7) .
C216 C235 1.435(8) .
C216 C217 1.444(8) .
C217 C218 1.436(7) .
C217 C237 1.440(8) .
C218 C219 1.437(7) .
C219 C239 1.439(8) .
C219 C220 1.440(8) .
C220 C221 1.441(8) .
C221 C222 1.440(7) .
C221 C240 1.444(8) .
C222 C272 1.436(7) .
C222 C223 1.437(7) .
C223 C224 1.443(8) .
C224 C274 1.434(7) .
C224 C225 1.442(8) .
C225 C226 1.435(7) .
C226 C227 1.438(7) .
C226 C276 1.438(7) .
C227 C228 1.437(8) .
C228 C278 1.438(7) .
C228 C229 1.441(8) .
C229 C230 1.437(7) .
C230 C280 1.438(7) .
C230 C231 1.443(7) .
C231 C232 1.432(8) .
C232 C233 1.431(8) .
C232 C262 1.439(7) .
C233 C234 1.436(7) .
C234 C235 1.437(7) .
C234 C264 1.441(7) .
C235 C236 1.438(8) .
C236 C237 1.432(8) .
C236 C266 1.437(7) .
C237 C238 1.442(7) .
C238 C268 1.433(7) .
C238 C239 1.437(7) .
C239 C240 1.438(8) .
C240 C270 1.436(7) .
C241 C245 1.436(8) .
C241 C242 1.439(8) .
C241 C249 1.447(7) .
C242 C252 1.431(7) .
C242 C243 1.443(8) .
C243 C255 1.436(7) .
C243 C244 1.436(8) .
C244 C258 1.435(7) .
C244 C245 1.438(8) .
C245 C246 1.436(7) .
C246 C260 1.438(7) .
C246 C247 1.439(7) .
C247 C248 1.436(8) .
C247 C263 1.438(8) .
C248 C249 1.438(7) .
C248 C265 1.441(8) .
C249 C250 1.435(7) .
C250 C251 1.432(8) .
C250 C267 1.433(8) .
C251 C269 1.433(8) .
C251 C252 1.445(7) .
C252 C253 1.437(7) .
C253 C271 1.436(8) .
C253 C254 1.444(8) .
C254 C273 1.435(8) .
C254 C255 1.436(7) .
C255 C256 1.439(7) .
C256 C275 1.435(8) .
C256 C257 1.438(8) .
C257 C277 1.437(8) .
C257 C258 1.438(7) .
C258 C259 1.437(7) .
C259 C260 1.432(8) .
C259 C279 1.438(8) .
C260 C261 1.434(8) .
C261 C280 1.437(8) .
C261 C262 1.438(7) .
C262 C263 1.440(7) .
C263 C264 1.431(8) .
C264 C265 1.436(8) .
C265 C266 1.435(7) .
C266 C267 1.443(7) .
C267 C268 1.442(8) .
C268 C269 1.438(8) .
C269 C270 1.441(7) .
C270 C271 1.441(7) .
C271 C272 1.434(8) .
C272 C273 1.437(8) .
C273 C274 1.443(7) .
C274 C275 1.439(7) .
C275 C276 1.438(8) .
C276 C277 1.440(8) .
C277 C278 1.438(7) .
C278 C279 1.437(7) .
C279 C280 1.435(8) .
C101 C109 1.565(9) .
C101 C105 1.566(9) .
C101 C102 1.567(9) .
C101 C101 1.65(2) 3_565
C102 C103 1.430(8) .
C102 C112 1.442(8) .
C105 C104 1.436(9) .
C105 C106 1.437(8) .
C109 C110 1.425(9) .
C109 C108 1.428(9) .
C103 C115 1.432(7) .
C103 C104 1.445(9) .
C104 C118 1.427(7) .
C106 C120 1.425(8) .
C106 C107 1.445(8) .
C107 C108 1.435(9) .
C107 C123 1.437(8) .
C108 C125 1.439(9) .
C110 C111 1.433(9) .
C110 C127 1.441(9) .
C111 C129 1.436(8) .
C111 C112 1.439(8) .
C112 C113 1.431(8) .
C113 C131 1.439(8) .
C113 C114 1.442(9) .
C114 C115 1.432(8) .
C114 C133 1.443(9) .
C115 C116 1.433(7) .
C116 C135 1.438(8) .
C116 C117 1.445(9) .
C117 C118 1.428(7) .
C117 C137 1.437(8) .
C118 C119 1.434(7) .
C119 C139 1.436(8) .
C119 C120 1.438(8) .
C120 C121 1.440(8) .
C121 C122 1.431(7) .
C121 C140 1.441(9) .
C122 C123 1.431(7) .
C122 C172 1.434(7) .
C123 C124 1.440(9) .
C124 C174 1.433(7) .
C124 C125 1.435(8) .
C125 C126 1.434(7) .
C126 C176 1.425(7) .
C126 C127 1.437(7) .
C127 C128 1.438(8) .
C128 C178 1.428(7) .
C128 C129 1.440(8) .
C129 C130 1.430(7) .
C130 C131 1.430(7) .
C130 C180 1.436(7) .
C131 C132 1.448(9) .
C132 C162 1.426(7) .
C132 C133 1.441(8) .
C133 C134 1.443(7) .
C134 C164 1.428(7) .
C134 C135 1.431(7) .
C135 C136 1.438(8) .
C136 C166 1.430(7) .
C136 C137 1.438(8) .
C137 C138 1.432(7) .
C138 C168 1.429(7) .
C138 C139 1.433(7) .
C139 C140 1.436(8) .
C140 C170 1.431(7) .
C141 C149 1.431(7) .
C141 C145 1.440(8) .
C141 C142 1.441(8) .
C142 C152 1.431(7) .
C142 C143 1.439(8) .
C143 C155 1.432(7) .
C143 C144 1.434(8) .
C144 C158 1.428(7) .
C144 C145 1.435(8) .
C145 C146 1.432(7) .
C146 C160 1.428(7) .
C146 C147 1.435(7) .
C147 C148 1.436(9) .
C147 C163 1.437(8) .
C148 C149 1.429(7) .
C148 C165 1.436(8) .
C149 C150 1.435(7) .
C150 C167 1.436(8) .
C150 C151 1.437(9) .
C151 C152 1.431(7) .
C151 C169 1.437(9) .
C152 C153 1.431(7) .
C153 C154 1.438(9) .
C153 C171 1.439(9) .
C154 C155 1.431(7) .
C154 C173 1.440(9) .
C155 C156 1.429(7) .
C156 C157 1.437(9) .
C156 C175 1.440(8) .
C157 C158 1.433(7) .
C157 C177 1.434(8) .
C158 C159 1.437(7) .
C159 C179 1.435(9) .
C159 C160 1.438(8) .
C160 C161 1.444(9) .
C161 C162 1.430(7) .
C161 C180 1.441(8) .
C162 C163 1.433(7) .
C163 C164 1.438(9) .
C164 C165 1.436(8) .
C165 C166 1.433(7) .
C166 C167 1.430(7) .
C167 C168 1.439(8) .
C168 C169 1.437(8) .
C169 C170 1.431(7) .
C170 C171 1.431(7) .
C171 C172 1.440(8) .
C172 C173 1.435(8) .
C173 C174 1.430(7) .
C174 C175 1.431(7) .
C175 C176 1.444(8) .
C176 C177 1.443(8) .
C177 C178 1.433(7) .
C178 C179 1.431(7) .
C179 C180 1.437(9) .
Na O11B 2.480(17) .
Na O31B 2.512(18) .
Na O21A 2.545(19) .
Na O12B 2.564(19) .
Na O22B 2.564(18) .
Na O21B 2.566(19) .
Na O11A 2.582(17) .
Na O32A 2.583(18) .
Na O31A 2.593(18) .
Na O22A 2.608(18) .
Na O12A 2.641(18) .
Na O32B 2.648(18) .
N21 C31A 1.42(3) .
N21 C21A 1.43(3) .
N21 C11B 1.49(3) .
N21 C31B 1.52(3) .
N21 C21B 1.52(3) .
N21 C11A 1.53(3) .
N22 C26B 1.37(3) .
N22 C16A 1.38(3) .
N22 C36B 1.50(3) .
N22 C36A 1.53(3) .
N22 C16B 1.53(3) .
N22 C26A 1.59(3) .
C11A C12A 1.42(4) .
C12A O11A 1.35(3) .
O11A C13A 1.39(2) .
C13A C14A 1.53(2) .
C14A O12A 1.373(19) .
O12A C15A 1.45(3) .
C15A C16A 1.69(4) .
C21A C22A 1.64(4) .
C22A O21A 1.38(4) .
O21A C23A 1.49(4) .
C23A C24A 1.37(6) .
C24A O22A 1.38(5) .
O22A C25A 1.32(3) .
C25A C26A 1.47(4) .
C31A C32A 1.68(4) .
C32A O31A 1.32(3) .
O31A C33A 1.34(6) .
C33A C34A 1.69(6) .
C34A O32A 1.39(4) .
O32A C35A 1.36(3) .
C35A C36A 1.48(4) .
C11B C12B 1.32(4) .
C12B O11B 1.62(3) .
O12B C15B 1.51(3) .
C15B C16B 1.50(4) .
C21B C22B 1.54(4) .
C22B O21B 1.41(4) .
O21B C23B 1.29(4) .
C23B C24B 1.70(5) .
C24B O22B 1.41(4) .
O22B C25B 1.55(3) .
C25B C26B 1.51(4) .
C31B C32B 1.54(4) .
C32B O31B 1.57(3) .
O31B C33B 1.46(6) .
C33B C34B 1.22(5) .
C34B O32B 1.59(5) .
O32B C35B 1.37(3) .
C35B C36B 1.43(4) .
Cl1 C1S 1.773(6) .
Cl2 C2S 1.772(6) .
C1S C2S 1.3900 .
C1S C6S 1.3900 .
C2S C3S 1.3900 .
C3S C4S 1.3900 .
C4S C5S 1.3900 .
C5S C6S 1.3900 .
Cl3 C11S 1.773(6) .
Cl4 C12S 1.772(6) .
C11S C12S 1.3900 .
C11S C16S 1.3900 .
C12S C13S 1.3900 .
C13S C14S 1.3900 .
C14S C15S 1.3900 .
C15S C16S 1.3900 .
Cl5 C21S 1.773(6) .
Cl6 C22S 1.773(6) .
C21S C22S 1.3900 .
C21S C26S 1.3900 .
C22S C23S 1.3900 .
C23S C24S 1.3900 .
C24S C25S 1.3900 .
C25S C26S 1.3900 .
Cl7 C31S 1.774(6) .
Cl8 C32S 1.774(6) .
C31S C32S 1.3900 .
C31S C36S 1.3900 .
C32S C33S 1.3900 .
C33S C34S 1.3900 .
C34S C35S 1.3900 .
C35S C36S 1.3900 .
Cl9 C41S 1.773(6) .
Cl10 C42S 1.773(6) .
C41S C42S 1.3900 .
C41S C46S 1.3900 .
C42S C43S 1.3900 .
C43S C44S 1.3900 .
C44S C45S 1.3900 .
C45S C46S 1.3900 .
Cl11 C51S 1.774(6) .
Cl12 C52S 1.774(6) .
C51S C52S 1.3900 .
C51S C56S 1.3900 .
C52S C53S 1.3900 .
C53S C54S 1.3900 .
C54S C55S 1.3900 .
C55S C56S 1.3900 .
